data_4082353
loop_
_publ_author_name
'Hashimoto, Takayoshi'
'Hoshino, Ryoko'
'Hatanaka, Tsubasa'
'Ohki, Yasuhiro'
'Tatsumi, Kazuyuki'

_publ_section_title
;
 Dinuclear Iron(0) Complexes of N-Heterocyclic Carbenes
;
_journal_issue 4
_journal_name_full Organometallics
_journal_page_first 921
_journal_paper_doi 10.1021/om401039z
_journal_volume 33
_journal_year 2014
_chemical_formula_moiety 'C27 H36 Cl3 Fe N2'
_chemical_formula_sum 'C27 H36 Cl3 Fe N2'
_chemical_formula_weight 550.80
_space_group_IT_number 14
_symmetry_cell_setting monoclinic
_symmetry_Int_Tables_number 14
_symmetry_space_group_name_Hall '-P 2ybc'
_symmetry_space_group_name_H-M 'P 1 21/c 1'
_atom_sites_solution_hydrogens geom
_atom_sites_solution_primary direct
_atom_sites_solution_secondary difmap
_cell_angle_alpha 90.0000
_cell_angle_beta 102.8973(16)
_cell_angle_gamma 90.0000
_cell_formula_units_Z 8
_cell_length_a 18.235(2)
_cell_length_b 16.2328(17)
_cell_length_c 20.160(3)
_cell_measurement_reflns_used 8687
_cell_measurement_temperature 173
_cell_measurement_theta_max 27.48
_cell_measurement_theta_min 3.00
_cell_volume 5816.9(12)
_computing_cell_refinement CrystalClear
_computing_data_collection 'CrystalClear (Rigaku Inc., 2008)'
_computing_data_reduction CrystalClear
_computing_molecular_graphics 'CrystalStructure 4.0'
_computing_publication_material 'CrystalStructure 4.0 (Rigaku, 2010)'
_computing_structure_refinement 'CRYSTALS (Carruthers, et al., 1999)'
_computing_structure_solution SIR97
_diffrn_ambient_temperature 173
_diffrn_detector_area_resol_mean 7.314
_diffrn_measured_fraction_theta_full 0.976
_diffrn_measured_fraction_theta_max 0.976
_diffrn_measurement_device_type 'Rigaku Saturn70'
_diffrn_measurement_method \w
_diffrn_radiation_type 'Mo K\a'
_diffrn_radiation_wavelength 0.71070
_diffrn_reflns_av_R_equivalents 0.0427
_diffrn_reflns_limit_h_max 23
_diffrn_reflns_limit_h_min -21
_diffrn_reflns_limit_k_max 21
_diffrn_reflns_limit_k_min -21
_diffrn_reflns_limit_l_max 26
_diffrn_reflns_limit_l_min -21
_diffrn_reflns_number 46602
_diffrn_reflns_theta_full 27.46
_diffrn_reflns_theta_max 27.46
_diffrn_standards_number 0
_exptl_absorpt_coefficient_mu 0.810
_exptl_absorpt_correction_T_max 0.976
_exptl_absorpt_correction_T_min 0.888
_exptl_absorpt_correction_type multi-scan
_exptl_absorpt_process_details 'REQAB (Rigaku, 1998)'
_exptl_crystal_colour yellow
_exptl_crystal_density_diffrn 1.258
_exptl_crystal_density_method 'not measured'
_exptl_crystal_description platelet
_exptl_crystal_F_000 2312.00
_exptl_crystal_size_max 0.200
_exptl_crystal_size_mid 0.150
_exptl_crystal_size_min 0.030
_refine_diff_density_max 0.969
_refine_diff_density_min -0.962
_refine_ls_extinction_method none
_refine_ls_goodness_of_fit_ref 1.005
_refine_ls_hydrogen_treatment constr
_refine_ls_number_parameters 667
_refine_ls_number_reflns 12564
_refine_ls_R_factor_gt 0.0478
_refine_ls_shift/su_max 0.000
_refine_ls_structure_factor_coef Fsqd
_refine_ls_weighting_details 'w = 1/[0.0001Fo^2^ + 1.3400\s(Fo^2^)]/(4Fo^2^)'
_refine_ls_weighting_scheme calc
_refine_ls_wR_factor_ref 0.0837
_reflns_number_gt 8414
_reflns_number_total 13019
_reflns_threshold_expression F^2^>2.0\s(F^2^)
_cod_data_source_file om401039z_si_002.cif
_cod_data_source_block 1b_(FeCl3IPr)
_cod_original_cell_volume 5816.8(11)
_cod_database_code 4082353

loop_
_symmetry_equiv_pos_site_id
_symmetry_equiv_pos_as_xyz
1 +X,+Y,+Z
2 -X,1/2+Y,1/2-Z
3 -X,-Y,-Z
4 +X,1/2-Y,1/2+Z

loop_
_atom_site_label
_atom_site_type_symbol
_atom_site_fract_x
_atom_site_fract_y
_atom_site_fract_z
_atom_site_U_iso_or_equiv
_atom_site_adp_type
_atom_site_occupancy
_atom_site_symmetry_multiplicity
_atom_site_calc_flag
_atom_site_refinement_flags
Fe(1) Fe -0.02192(2) 1.23200(2) 0.75010(2) 0.02103(10) Uani 1.0 4 d .
Fe(2) Fe 0.46458(2) 0.99328(2) 0.73742(2) 0.02942(12) Uani 1.0 4 d .
Cl(1) Cl -0.07787(3) 1.27030(4) 0.64740(3) 0.02950(18) Uani 1.0 4 d .
Cl(2) Cl -0.09141(3) 1.26927(4) 0.82046(3) 0.02825(17) Uani 1.0 4 d .
Cl(3) Cl 0.08798(3) 1.29088(4) 0.78021(4) 0.0368(2) Uani 1.0 4 d .
Cl(4) Cl 0.42729(5) 1.03976(5) 0.63428(4) 0.0523(3) Uani 1.0 4 d .
Cl(5) Cl 0.39816(4) 1.04896(5) 0.80267(5) 0.0489(3) Uani 1.0 4 d .
Cl(6) Cl 0.58256(4) 1.02598(5) 0.77537(6) 0.0615(3) Uani 1.0 4 d .
N(1) N 0.00867(10) 1.05540(12) 0.80829(9) 0.0172(6) Uani 1.0 4 d .
N(2) N 0.01531(9) 1.05663(12) 0.70345(10) 0.0179(6) Uani 1.0 4 d .
N(3) N 0.46461(10) 0.81653(13) 0.79595(10) 0.0197(6) Uani 1.0 4 d .
N(4) N 0.46760(10) 0.81047(13) 0.69019(11) 0.0227(6) Uani 1.0 4 d .
C(1) C -0.00110(11) 1.10523(15) 0.75319(12) 0.0165(6) Uani 1.0 4 d .
C(2) C 0.03033(12) 0.97769(15) 0.79341(13) 0.0217(7) Uani 1.0 4 d .
C(3) C 0.03451(12) 0.97843(15) 0.72753(13) 0.0216(7) Uani 1.0 4 d .
C(4) C -0.00579(13) 1.07917(15) 0.87348(12) 0.0207(7) Uani 1.0 4 d .
C(5) C -0.07867(12) 1.06906(16) 0.88338(13) 0.0232(7) Uani 1.0 4 d .
C(6) C -0.09043(15) 1.09214(18) 0.94635(14) 0.0321(8) Uani 1.0 4 d .
C(7) C -0.03359(16) 1.12355(19) 0.99628(14) 0.0364(9) Uani 1.0 4 d .
C(8) C 0.03772(15) 1.13343(17) 0.98457(14) 0.0331(8) Uani 1.0 4 d .
C(9) C 0.05341(13) 1.11119(16) 0.92259(13) 0.0234(7) Uani 1.0 4 d .
C(10) C -0.14211(13) 1.03382(18) 0.82850(14) 0.0329(8) Uani 1.0 4 d .
C(11) C -0.15235(16) 0.9425(2) 0.84024(16) 0.0453(10) Uani 1.0 4 d .
C(12) C -0.21669(14) 1.0795(2) 0.82305(18) 0.0523(11) Uani 1.0 4 d .
C(13) C 0.13263(13) 1.11871(17) 0.91000(14) 0.0292(8) Uani 1.0 4 d .
C(14) C 0.17406(15) 1.19507(19) 0.94310(16) 0.0418(9) Uani 1.0 4 d .
C(15) C 0.17806(14) 1.04142(19) 0.93412(15) 0.0390(9) Uani 1.0 4 d .
C(16) C 0.00536(12) 1.08075(15) 0.63293(12) 0.0195(7) Uani 1.0 4 d .
C(17) C 0.06435(13) 1.12076(16) 0.61260(13) 0.0241(7) Uani 1.0 4 d .
C(18) C 0.05038(15) 1.14600(17) 0.54498(14) 0.0320(8) Uani 1.0 4 d .
C(19) C -0.01723(15) 1.13057(19) 0.50078(14) 0.0351(9) Uani 1.0 4 d .
C(20) C -0.07363(14) 1.08873(19) 0.52240(13) 0.0330(8) Uani 1.0 4 d .
C(21) C -0.06363(13) 1.06296(16) 0.58952(13) 0.0248(7) Uani 1.0 4 d .
C(22) C 0.14100(13) 1.13237(17) 0.66041(14) 0.0303(8) Uani 1.0 4 d .
C(23) C 0.19136(15) 1.0581(2) 0.65548(17) 0.0475(10) Uani 1.0 4 d .
C(24) C 0.17984(17) 1.2120(2) 0.64752(18) 0.0529(11) Uani 1.0 4 d .
C(25) C -0.12692(12) 1.01893(17) 0.61381(13) 0.0275(8) Uani 1.0 4 d .
C(26) C -0.19175(16) 1.0769(2) 0.6142(2) 0.0631(13) Uani 1.0 4 d .
C(27) C -0.15321(18) 0.9427(2) 0.57350(18) 0.0548(12) Uani 1.0 4 d .
C(28) C 0.46184(12) 0.86437(15) 0.74033(13) 0.0199(7) Uani 1.0 4 d .
C(29) C 0.47140(13) 0.73452(16) 0.78054(13) 0.0253(7) Uani 1.0 4 d .
C(30) C 0.47402(13) 0.73091(17) 0.71456(14) 0.0284(8) Uani 1.0 4 d .
C(31) C 0.45643(13) 0.84506(16) 0.86165(13) 0.0229(7) Uani 1.0 4 d .
C(32) C 0.38357(13) 0.85516(17) 0.87225(13) 0.0261(8) Uani 1.0 4 d .
C(33) C 0.37791(15) 0.88052(18) 0.93633(15) 0.0346(9) Uani 1.0 4 d .
C(34) C 0.44089(15) 0.89434(19) 0.98727(15) 0.0394(9) Uani 1.0 4 d .
C(35) C 0.51168(15) 0.88457(19) 0.97585(14) 0.0380(9) Uani 1.0 4 d .
C(36) C 0.52161(13) 0.85948(18) 0.91206(14) 0.0299(8) Uani 1.0 4 d .
C(37) C 0.31414(13) 0.83558(17) 0.81712(14) 0.0296(8) Uani 1.0 4 d .
C(38) C 0.24893(14) 0.89461(19) 0.81648(17) 0.0452(10) Uani 1.0 4 d .
C(39) C 0.28899(15) 0.74737(19) 0.82411(17) 0.0442(10) Uani 1.0 4 d .
C(40) C 0.59991(13) 0.84623(19) 0.89911(16) 0.0386(9) Uani 1.0 4 d .
C(41) C 0.62958(15) 0.7615(3) 0.92493(18) 0.0528(11) Uani 1.0 4 d .
C(42) C 0.65460(15) 0.9139(3) 0.93077(18) 0.0564(12) Uani 1.0 4 d .
C(43) C 0.46218(13) 0.83136(16) 0.61944(13) 0.0242(7) Uani 1.0 4 d .
C(44) C 0.52741(14) 0.85489(17) 0.59912(14) 0.0301(8) Uani 1.0 4 d .
C(45) C 0.51941(15) 0.87525(19) 0.53079(15) 0.0381(9) Uani 1.0 4 d .
C(46) C 0.45062(16) 0.8714(2) 0.48621(15) 0.0411(10) Uani 1.0 4 d .
C(47) C 0.38749(15) 0.8464(2) 0.50806(15) 0.0395(9) Uani 1.0 4 d .
C(48) C 0.39132(14) 0.82516(17) 0.57510(14) 0.0301(8) Uani 1.0 4 d .
C(49) C 0.60369(14) 0.85591(19) 0.64818(15) 0.0371(9) Uani 1.0 4 d .
C(50) C 0.65197(16) 0.9292(3) 0.63670(19) 0.0637(13) Uani 1.0 4 d .
C(51) C 0.64503(17) 0.7748(3) 0.64424(18) 0.0603(12) Uani 1.0 4 d .
C(52) C 0.32092(13) 0.80058(18) 0.59962(14) 0.0323(8) Uani 1.0 4 d .
C(53) C 0.27669(15) 0.8760(2) 0.61215(17) 0.0462(10) Uani 1.0 4 d .
C(54) C 0.27102(17) 0.7417(3) 0.55130(18) 0.0563(12) Uani 1.0 4 d .
H(1) H 0.0407 0.9313 0.8244 0.0261 Uiso 1.0 4 calc R
H(2) H 0.0486 0.9327 0.7020 0.0262 Uiso 1.0 4 calc R
H(3) H -0.1402 1.0857 0.9553 0.0401 Uiso 1.0 4 calc R
H(4) H -0.0437 1.1394 1.0398 0.0453 Uiso 1.0 4 calc R
H(5) H 0.0774 1.1560 1.0202 0.0392 Uiso 1.0 4 calc R
H(6) H -0.1278 1.0396 0.7852 0.0401 Uiso 1.0 4 calc R
H(7) H 0.1279 1.1234 0.8613 0.0345 Uiso 1.0 4 calc R
H(8) H 0.0894 1.1750 0.5286 0.0405 Uiso 1.0 4 calc R
H(9) H -0.0257 1.1495 0.4541 0.0432 Uiso 1.0 4 calc R
H(10) H -0.1206 1.0770 0.4904 0.0392 Uiso 1.0 4 calc R
H(11) H 0.1334 1.1345 0.7065 0.0373 Uiso 1.0 4 calc R
H(12) H -0.1072 1.0020 0.6605 0.0327 Uiso 1.0 4 calc R
H(13) H 0.4741 0.6883 0.8115 0.0309 Uiso 1.0 4 calc R
H(14) H 0.4793 0.6816 0.6889 0.0349 Uiso 1.0 4 calc R
H(15) H 0.3284 0.8888 0.9455 0.0434 Uiso 1.0 4 calc R
H(16) H 0.4351 0.9115 1.0319 0.0483 Uiso 1.0 4 calc R
H(17) H 0.5554 0.8947 1.0123 0.0439 Uiso 1.0 4 calc R
H(18) H 0.3278 0.8402 0.7735 0.0360 Uiso 1.0 4 calc R
H(19) H 0.5956 0.8474 0.8503 0.0457 Uiso 1.0 4 calc R
H(20) H 0.5632 0.8925 0.5145 0.0475 Uiso 1.0 4 calc R
H(21) H 0.4462 0.8863 0.4389 0.0507 Uiso 1.0 4 calc R
H(22) H 0.3394 0.8438 0.4757 0.0472 Uiso 1.0 4 calc R
H(23) H 0.5951 0.8605 0.6938 0.0460 Uiso 1.0 4 calc R
H(24) H 0.3370 0.7723 0.6428 0.0385 Uiso 1.0 4 calc R
H(25) H 0.1848 1.1890 0.9922 0.0482 Uiso 1.0 4 calc R
H(26) H 0.1739 1.0282 0.9800 0.0464 Uiso 1.0 4 calc R
H(27) H 0.2198 1.2247 0.6867 0.0651 Uiso 1.0 4 calc R
H(28) H 0.2020 1.0564 0.6105 0.0562 Uiso 1.0 4 calc R
H(29) H 0.2104 0.8859 0.7753 0.0536 Uiso 1.0 4 calc R
H(30) H 0.3273 0.7098 0.8158 0.0515 Uiso 1.0 4 calc R
H(31) H 0.6605 0.9135 0.9798 0.0664 Uiso 1.0 4 calc R
H(32) H 0.6328 0.7580 0.9735 0.0627 Uiso 1.0 4 calc R
H(33) H 0.6988 0.9290 0.6708 0.0764 Uiso 1.0 4 calc R
H(34) H 0.3071 0.9095 0.6478 0.0564 Uiso 1.0 4 calc R
H(35) H 0.2992 0.6927 0.5449 0.0696 Uiso 1.0 4 calc R
H(36) H 0.2209 1.2013 0.9283 0.0485 Uiso 1.0 4 calc R
H(37) H 0.1429 1.2434 0.9300 0.0485 Uiso 1.0 4 calc R
H(38) H 0.1587 0.9960 0.9040 0.0464 Uiso 1.0 4 calc R
H(39) H 0.2305 1.0507 0.9335 0.0462 Uiso 1.0 4 calc R
H(40) H 0.2381 1.0635 0.6894 0.0561 Uiso 1.0 4 calc R
H(41) H 0.1662 1.0076 0.6635 0.0563 Uiso 1.0 4 calc R
H(42) H 0.2009 1.2052 0.6078 0.0650 Uiso 1.0 4 calc R
H(43) H 0.1436 1.2566 0.6397 0.0651 Uiso 1.0 4 calc R
H(44) H 0.2280 0.8844 0.8559 0.0539 Uiso 1.0 4 calc R
H(45) H 0.2668 0.9510 0.8176 0.0538 Uiso 1.0 4 calc R
H(46) H 0.2814 0.7387 0.8697 0.0515 Uiso 1.0 4 calc R
H(47) H 0.2422 0.7374 0.7912 0.0515 Uiso 1.0 4 calc R
H(48) H 0.5956 0.7194 0.9017 0.0628 Uiso 1.0 4 calc R
H(49) H 0.6791 0.7531 0.9159 0.0627 Uiso 1.0 4 calc R
H(50) H 0.7030 0.9045 0.9197 0.0663 Uiso 1.0 4 calc R
H(51) H 0.6349 0.9669 0.9129 0.0661 Uiso 1.0 4 calc R
H(52) H 0.6626 0.9255 0.5918 0.0764 Uiso 1.0 4 calc R
H(53) H 0.6248 0.9798 0.6402 0.0764 Uiso 1.0 4 calc R
H(54) H 0.2632 0.9080 0.5706 0.0565 Uiso 1.0 4 calc R
H(55) H 0.2313 0.8589 0.6259 0.0566 Uiso 1.0 4 calc R
H(56) H 0.2284 0.7262 0.5701 0.0695 Uiso 1.0 4 calc R
H(57) H 0.2531 0.7688 0.5078 0.0697 Uiso 1.0 4 calc R
H(58) H -0.2314 1.0483 0.6300 0.0806 Uiso 1.0 4 calc R
H(59) H -0.1865 0.9116 0.5955 0.0695 Uiso 1.0 4 calc R
H(60) H -0.1669 0.9348 0.8833 0.0544 Uiso 1.0 4 calc R
H(61) H -0.2359 1.0688 0.8634 0.0605 Uiso 1.0 4 calc R
H(62) H 0.6157 0.7297 0.6565 0.0716 Uiso 1.0 4 calc R
H(63) H -0.1913 0.9206 0.8036 0.0543 Uiso 1.0 4 calc R
H(64) H -0.1054 0.9138 0.8414 0.0544 Uiso 1.0 4 calc R
H(65) H -0.2082 1.1381 0.8193 0.0606 Uiso 1.0 4 calc R
H(66) H -0.2530 1.0608 0.7831 0.0607 Uiso 1.0 4 calc R
H(67) H -0.1741 1.1231 0.6440 0.0809 Uiso 1.0 4 calc R
H(68) H -0.2112 1.0970 0.5683 0.0808 Uiso 1.0 4 calc R
H(69) H -0.1800 0.9584 0.5281 0.0699 Uiso 1.0 4 calc R
H(70) H -0.1102 0.9090 0.5705 0.0699 Uiso 1.0 4 calc R
H(71) H 0.6516 0.7668 0.5982 0.0715 Uiso 1.0 4 calc R
H(72) H 0.6939 0.7764 0.6755 0.0715 Uiso 1.0 4 calc R

loop_
_atom_site_aniso_label
_atom_site_aniso_U_11
_atom_site_aniso_U_22
_atom_site_aniso_U_33
_atom_site_aniso_U_12
_atom_site_aniso_U_13
_atom_site_aniso_U_23
Fe(1) 0.02844(18) 0.01437(18) 0.0217(2) 0.00116(15) 0.00875(15) 0.00074(16)
Fe(2) 0.0300(2) 0.0178(2) 0.0424(3) -0.00223(16) 0.01211(17) 0.00096(19)
Cl(1) 0.0457(4) 0.0206(4) 0.0220(4) 0.0036(3) 0.0072(3) 0.0026(3)
Cl(2) 0.0392(4) 0.0227(4) 0.0264(4) 0.0038(3) 0.0149(3) -0.0008(3)
Cl(3) 0.0321(4) 0.0260(4) 0.0509(5) -0.0051(3) 0.0065(3) 0.0015(4)
Cl(4) 0.0809(6) 0.0286(5) 0.0478(6) -0.0006(4) 0.0152(5) 0.0100(4)
Cl(5) 0.0613(5) 0.0265(5) 0.0688(6) -0.0017(4) 0.0356(5) -0.0066(4)
Cl(6) 0.0308(4) 0.0323(5) 0.1167(9) -0.0070(4) 0.0068(5) -0.0020(5)
N(1) 0.0245(10) 0.0141(11) 0.0135(11) -0.0005(8) 0.0053(8) 0.0005(9)
N(2) 0.0221(10) 0.0165(12) 0.0156(11) 0.0015(8) 0.0053(8) 0.0004(9)
N(3) 0.0200(10) 0.0174(12) 0.0221(12) -0.0007(9) 0.0058(9) 0.0015(9)
N(4) 0.0268(11) 0.0197(12) 0.0238(12) 0.0034(9) 0.0105(9) 0.0034(10)
C(1) 0.0193(11) 0.0153(13) 0.0152(12) 0.0006(9) 0.0043(10) 0.0003(10)
C(2) 0.0275(13) 0.0132(14) 0.0245(15) 0.0019(10) 0.0061(11) 0.0024(11)
C(3) 0.0279(13) 0.0146(14) 0.0229(14) 0.0031(10) 0.0071(11) -0.0006(11)
C(4) 0.0329(13) 0.0164(13) 0.0138(13) 0.0042(11) 0.0071(11) 0.0009(11)
C(5) 0.0272(13) 0.0227(15) 0.0214(14) 0.0015(11) 0.0085(11) 0.0036(12)
C(6) 0.0374(15) 0.0331(17) 0.0304(16) 0.0063(13) 0.0175(13) 0.0074(14)
C(7) 0.0537(18) 0.0378(19) 0.0218(16) 0.0046(14) 0.0174(14) -0.0009(14)
C(8) 0.0505(17) 0.0278(17) 0.0194(15) -0.0006(13) 0.0042(13) -0.0047(13)
C(9) 0.0319(13) 0.0186(14) 0.0192(14) 0.0017(11) 0.0046(11) 0.0009(11)
C(10) 0.0286(14) 0.0440(19) 0.0280(16) -0.0055(13) 0.0104(12) 0.0055(14)
C(11) 0.0452(17) 0.044(2) 0.046(2) -0.0045(15) 0.0085(15) -0.0120(17)
C(12) 0.0316(16) 0.052(3) 0.068(3) -0.0059(15) -0.0002(15) 0.013(2)
C(13) 0.0331(14) 0.0319(17) 0.0215(15) -0.0057(12) 0.0041(12) -0.0024(13)
C(14) 0.0423(16) 0.0383(19) 0.0405(19) -0.0105(14) 0.0002(14) -0.0018(15)
C(15) 0.0325(15) 0.042(2) 0.0405(19) -0.0016(13) 0.0041(13) -0.0097(15)
C(16) 0.0265(13) 0.0191(14) 0.0150(13) 0.0057(10) 0.0088(10) 0.0016(11)
C(17) 0.0315(14) 0.0203(15) 0.0237(15) 0.0051(11) 0.0127(11) 0.0003(12)
C(18) 0.0424(16) 0.0315(17) 0.0278(16) 0.0033(13) 0.0199(13) 0.0063(13)
C(19) 0.0485(18) 0.043(2) 0.0168(14) 0.0109(14) 0.0131(13) 0.0098(14)
C(20) 0.0336(14) 0.0416(19) 0.0227(15) 0.0087(13) 0.0039(12) 0.0017(14)
C(21) 0.0294(13) 0.0253(15) 0.0211(14) 0.0050(11) 0.0089(11) 0.0001(12)
C(22) 0.0325(14) 0.0324(17) 0.0290(16) -0.0039(12) 0.0130(12) -0.0007(13)
C(23) 0.0324(15) 0.055(3) 0.053(3) 0.0078(15) 0.0055(15) 0.0009(18)
C(24) 0.0496(19) 0.056(3) 0.057(3) -0.0176(17) 0.0197(17) 0.0022(19)
C(25) 0.0254(13) 0.0345(17) 0.0218(15) 0.0015(12) 0.0036(11) -0.0033(13)
C(26) 0.0448(18) 0.037(2) 0.121(4) -0.0017(16) 0.046(2) -0.006(3)
C(27) 0.068(3) 0.040(3) 0.067(3) -0.0136(17) 0.0364(19) -0.0180(19)
C(28) 0.0190(12) 0.0185(13) 0.0233(14) -0.0020(10) 0.0074(10) 0.0005(11)
C(29) 0.0320(13) 0.0160(14) 0.0289(15) 0.0022(11) 0.0093(12) 0.0039(12)
C(30) 0.0385(14) 0.0156(14) 0.0336(16) 0.0055(12) 0.0131(12) 0.0027(13)
C(31) 0.0297(13) 0.0197(14) 0.0195(14) -0.0037(11) 0.0058(11) -0.0000(11)
C(32) 0.0244(13) 0.0267(16) 0.0293(16) -0.0014(11) 0.0106(11) 0.0010(12)
C(33) 0.0363(15) 0.0381(19) 0.0342(17) -0.0034(13) 0.0182(13) -0.0039(14)
C(34) 0.0498(18) 0.045(2) 0.0263(17) -0.0081(15) 0.0140(14) -0.0089(15)
C(35) 0.0393(16) 0.045(2) 0.0268(17) -0.0093(14) 0.0003(13) -0.0077(15)
C(36) 0.0313(14) 0.0301(17) 0.0283(16) -0.0036(12) 0.0064(12) 0.0005(13)
C(37) 0.0244(13) 0.0346(17) 0.0315(16) -0.0015(12) 0.0099(12) 0.0031(13)
C(38) 0.0285(15) 0.041(2) 0.065(3) -0.0010(14) 0.0083(15) 0.0026(17)
C(39) 0.0370(16) 0.039(2) 0.053(2) -0.0052(14) 0.0013(14) -0.0081(16)
C(40) 0.0260(14) 0.050(2) 0.0390(19) -0.0047(14) 0.0046(13) -0.0014(16)
C(41) 0.0344(16) 0.060(3) 0.061(3) 0.0077(16) 0.0066(15) -0.000(2)
C(42) 0.0335(16) 0.068(3) 0.064(3) -0.0177(17) 0.0034(16) -0.005(2)
C(43) 0.0327(14) 0.0195(14) 0.0237(15) 0.0056(11) 0.0131(12) 0.0011(12)
C(44) 0.0349(15) 0.0271(16) 0.0315(17) 0.0028(12) 0.0140(13) 0.0003(13)
C(45) 0.0402(16) 0.043(2) 0.0363(18) 0.0011(14) 0.0198(14) 0.0056(15)
C(46) 0.0523(19) 0.049(3) 0.0250(17) 0.0074(16) 0.0161(15) 0.0097(15)
C(47) 0.0386(16) 0.051(3) 0.0283(17) 0.0084(14) 0.0067(13) 0.0023(15)
C(48) 0.0336(15) 0.0307(17) 0.0276(16) 0.0051(12) 0.0103(12) 0.0006(13)
C(49) 0.0343(15) 0.0414(19) 0.0400(19) 0.0018(14) 0.0179(13) 0.0045(15)
C(50) 0.0415(18) 0.079(3) 0.070(3) -0.0175(19) 0.0122(18) 0.015(3)
C(51) 0.0488(19) 0.072(3) 0.058(3) 0.0222(19) 0.0069(17) 0.006(3)
C(52) 0.0300(14) 0.0392(18) 0.0277(16) -0.0006(13) 0.0069(12) -0.0001(14)
C(53) 0.0353(16) 0.052(3) 0.054(3) 0.0036(15) 0.0150(15) -0.0067(18)
C(54) 0.0547(19) 0.060(3) 0.059(3) -0.0175(18) 0.0236(17) -0.016(2)

loop_
_atom_type_symbol
_atom_type_description
_atom_type_scat_dispersion_real
_atom_type_scat_dispersion_imag
_atom_type_scat_source
C C 0.0033 0.0016
;
International Tables for Crystallography
(1992, Vol. C, Tables 4.2.6.8 and 6.1.1.4)
;
H H 0.0000 0.0000
;
International Tables for Crystallography
(1992, Vol. C, Table 6.1.1.4)
;
N N 0.0061 0.0033
;
International Tables for Crystallography
(1992, Vol. C, Tables 4.2.6.8 and 6.1.1.4)
;
Fe Fe 0.3463 0.8444
;
International Tables for Crystallography
(1992, Vol. C, Tables 4.2.6.8 and 6.1.1.4)
;
Cl Cl 0.1484 0.1585
;
International Tables for Crystallography
(1992, Vol. C, Tables 4.2.6.8 and 6.1.1.4)
;

loop_
_geom_angle_atom_site_label_1
_geom_angle_atom_site_label_2
_geom_angle_atom_site_label_3
_geom_angle
_geom_angle_publ_flag
Cl(1) Fe(1) Cl(2) 108.68(3) yes
Cl(1) Fe(1) Cl(3) 110.18(3) yes
Cl(1) Fe(1) C(1) 110.59(7) yes
Cl(2) Fe(1) Cl(3) 109.12(3) yes
Cl(2) Fe(1) C(1) 112.36(8) yes
Cl(3) Fe(1) C(1) 105.88(6) yes
Cl(4) Fe(2) Cl(5) 109.69(4) yes
Cl(4) Fe(2) Cl(6) 108.93(5) yes
Cl(4) Fe(2) C(28) 111.67(8) yes
Cl(5) Fe(2) Cl(6) 109.00(4) yes
Cl(5) Fe(2) C(28) 112.24(8) yes
Cl(6) Fe(2) C(28) 105.13(7) yes
C(1) N(1) C(2) 111.2(2) yes
C(1) N(1) C(4) 124.6(2) yes
C(2) N(1) C(4) 124.2(2) yes
C(1) N(2) C(3) 110.8(2) yes
C(1) N(2) C(16) 124.6(2) yes
C(3) N(2) C(16) 124.2(2) yes
C(28) N(3) C(29) 110.8(2) yes
C(28) N(3) C(31) 125.7(3) yes
C(29) N(3) C(31) 123.4(3) yes
C(28) N(4) C(30) 110.7(3) yes
C(28) N(4) C(43) 125.6(3) yes
C(30) N(4) C(43) 123.5(3) yes
Fe(1) C(1) N(1) 127.04(18) yes
Fe(1) C(1) N(2) 128.10(18) yes
N(1) C(1) N(2) 104.4(2) yes
N(1) C(2) C(3) 106.8(2) yes
N(2) C(3) C(2) 106.9(3) yes
N(1) C(4) C(5) 118.0(2) yes
N(1) C(4) C(9) 118.4(3) yes
C(5) C(4) C(9) 123.6(3) yes
C(4) C(5) C(6) 116.5(3) yes
C(4) C(5) C(10) 122.2(3) yes
C(6) C(5) C(10) 121.3(3) yes
C(5) C(6) C(7) 121.8(3) yes
C(6) C(7) C(8) 120.2(3) yes
C(7) C(8) C(9) 120.9(3) yes
C(4) C(9) C(8) 117.0(3) yes
C(4) C(9) C(13) 121.6(3) yes
C(8) C(9) C(13) 121.4(3) yes
C(5) C(10) C(11) 110.7(3) yes
C(5) C(10) C(12) 112.9(3) yes
C(11) C(10) C(12) 110.2(3) yes
C(9) C(13) C(14) 112.8(3) yes
C(9) C(13) C(15) 110.4(3) yes
C(14) C(13) C(15) 110.4(2) yes
N(2) C(16) C(17) 118.64(19) yes
N(2) C(16) C(21) 117.3(3) yes
C(17) C(16) C(21) 124.0(3) yes
C(16) C(17) C(18) 116.1(2) yes
C(16) C(17) C(22) 122.1(3) yes
C(18) C(17) C(22) 121.7(3) yes
C(17) C(18) C(19) 121.6(3) yes
C(18) C(19) C(20) 120.6(3) yes
C(19) C(20) C(21) 120.7(3) yes
C(16) C(21) C(20) 117.0(3) yes
C(16) C(21) C(25) 122.4(3) yes
C(20) C(21) C(25) 120.6(2) yes
C(17) C(22) C(23) 109.9(3) yes
C(17) C(22) C(24) 113.1(3) yes
C(23) C(22) C(24) 110.4(3) yes
C(21) C(25) C(26) 110.9(3) yes
C(21) C(25) C(27) 112.7(3) yes
C(26) C(25) C(27) 111.1(3) yes
Fe(2) C(28) N(3) 126.79(19) yes
Fe(2) C(28) N(4) 128.05(19) yes
N(3) C(28) N(4) 104.6(2) yes
N(3) C(29) C(30) 106.9(3) yes
N(4) C(30) C(29) 107.1(3) yes
N(3) C(31) C(32) 118.3(2) yes
N(3) C(31) C(36) 118.4(3) yes
C(32) C(31) C(36) 123.3(3) yes
C(31) C(32) C(33) 116.7(3) yes
C(31) C(32) C(37) 121.8(3) yes
C(33) C(32) C(37) 121.5(3) yes
C(32) C(33) C(34) 121.5(3) yes
C(33) C(34) C(35) 121.1(3) yes
C(34) C(35) C(36) 120.6(3) yes
C(31) C(36) C(35) 116.9(3) yes
C(31) C(36) C(40) 121.9(3) yes
C(35) C(36) C(40) 121.2(3) yes
C(32) C(37) C(38) 113.3(3) yes
C(32) C(37) C(39) 110.4(3) yes
C(38) C(37) C(39) 110.0(3) yes
C(36) C(40) C(41) 110.1(3) yes
C(36) C(40) C(42) 112.2(3) yes
C(41) C(40) C(42) 111.0(3) yes
N(4) C(43) C(44) 118.6(2) yes
N(4) C(43) C(48) 117.5(3) yes
C(44) C(43) C(48) 123.9(3) yes
C(43) C(44) C(45) 116.6(3) yes
C(43) C(44) C(49) 122.0(3) yes
C(45) C(44) C(49) 121.4(3) yes
C(44) C(45) C(46) 121.1(3) yes
C(45) C(46) C(47) 120.6(3) yes
C(46) C(47) C(48) 121.4(3) yes
C(43) C(48) C(47) 116.4(3) yes
C(43) C(48) C(52) 122.3(3) yes
C(47) C(48) C(52) 121.3(3) yes
C(44) C(49) C(50) 112.7(3) yes
C(44) C(49) C(51) 110.4(3) yes
C(50) C(49) C(51) 110.8(3) yes
C(48) C(52) C(53) 111.0(3) yes
C(48) C(52) C(54) 112.6(3) yes
C(53) C(52) C(54) 110.6(3) yes
N(1) C(2) H(1) 126.560 no
C(3) C(2) H(1) 126.633 no
N(2) C(3) H(2) 126.568 no
C(2) C(3) H(2) 126.569 no
C(5) C(6) H(3) 118.989 no
C(7) C(6) H(3) 119.223 no
C(6) C(7) H(4) 119.779 no
C(8) C(7) H(4) 119.987 no
C(7) C(8) H(5) 119.518 no
C(9) C(8) H(5) 119.573 no
C(5) C(10) H(6) 107.730 no
C(11) C(10) H(6) 107.511 no
C(12) C(10) H(6) 107.593 no
C(10) C(11) H(60) 109.419 no
C(10) C(11) H(63) 109.502 no
C(10) C(11) H(64) 109.489 no
H(60) C(11) H(63) 109.474 no
H(60) C(11) H(64) 109.478 no
H(63) C(11) H(64) 109.464 no
C(10) C(12) H(61) 109.567 no
C(10) C(12) H(65) 109.017 no
C(10) C(12) H(66) 109.819 no
H(61) C(12) H(65) 109.473 no
H(61) C(12) H(66) 109.477 no
H(65) C(12) H(66) 109.473 no
C(9) C(13) H(7) 107.545 no
C(14) C(13) H(7) 107.607 no
C(15) C(13) H(7) 107.898 no
C(13) C(14) H(25) 109.307 no
C(13) C(14) H(36) 109.556 no
C(13) C(14) H(37) 109.545 no
H(25) C(14) H(36) 109.478 no
H(25) C(14) H(37) 109.471 no
H(36) C(14) H(37) 109.470 no
C(13) C(15) H(26) 109.554 no
C(13) C(15) H(38) 109.289 no
C(13) C(15) H(39) 109.566 no
H(26) C(15) H(38) 109.475 no
H(26) C(15) H(39) 109.475 no
H(38) C(15) H(39) 109.468 no
C(17) C(18) H(8) 119.257 no
C(19) C(18) H(8) 119.177 no
C(18) C(19) H(9) 119.806 no
C(20) C(19) H(9) 119.626 no
C(19) C(20) H(10) 119.756 no
C(21) C(20) H(10) 119.561 no
C(17) C(22) H(11) 107.669 no
C(23) C(22) H(11) 107.774 no
C(24) C(22) H(11) 107.761 no
C(22) C(23) H(28) 109.277 no
C(22) C(23) H(40) 109.160 no
C(22) C(23) H(41) 109.970 no
H(28) C(23) H(40) 109.476 no
H(28) C(23) H(41) 109.470 no
H(40) C(23) H(41) 109.474 no
C(22) C(24) H(27) 109.578 no
C(22) C(24) H(42) 109.283 no
C(22) C(24) H(43) 109.557 no
H(27) C(24) H(42) 109.469 no
H(27) C(24) H(43) 109.476 no
H(42) C(24) H(43) 109.464 no
C(21) C(25) H(12) 107.512 no
C(26) C(25) H(12) 107.042 no
C(27) C(25) H(12) 107.257 no
C(25) C(26) H(58) 110.128 no
C(25) C(26) H(67) 109.409 no
C(25) C(26) H(68) 108.874 no
H(58) C(26) H(67) 109.475 no
H(58) C(26) H(68) 109.475 no
H(67) C(26) H(68) 109.463 no
C(25) C(27) H(59) 109.777 no
C(25) C(27) H(69) 109.119 no
C(25) C(27) H(70) 109.518 no
H(59) C(27) H(69) 109.469 no
H(59) C(27) H(70) 109.469 no
H(69) C(27) H(70) 109.474 no
N(3) C(29) H(13) 126.528 no
C(30) C(29) H(13) 126.605 no
N(4) C(30) H(14) 126.461 no
C(29) C(30) H(14) 126.477 no
C(32) C(33) H(15) 119.060 no
C(34) C(33) H(15) 119.484 no
C(33) C(34) H(16) 119.557 no
C(35) C(34) H(16) 119.387 no
C(34) C(35) H(17) 119.963 no
C(36) C(35) H(17) 119.479 no
C(32) C(37) H(18) 107.827 no
C(38) C(37) H(18) 107.551 no
C(39) C(37) H(18) 107.553 no
C(37) C(38) H(29) 109.284 no
C(37) C(38) H(44) 109.511 no
C(37) C(38) H(45) 109.618 no
H(29) C(38) H(44) 109.475 no
H(29) C(38) H(45) 109.470 no
H(44) C(38) H(45) 109.469 no
C(37) C(39) H(30) 109.465 no
C(37) C(39) H(46) 109.555 no
C(37) C(39) H(47) 109.390 no
H(30) C(39) H(46) 109.475 no
H(30) C(39) H(47) 109.472 no
H(46) C(39) H(47) 109.470 no
C(36) C(40) H(19) 107.690 no
C(41) C(40) H(19) 107.859 no
C(42) C(40) H(19) 107.928 no
C(40) C(41) H(32) 109.495 no
C(40) C(41) H(48) 109.297 no
C(40) C(41) H(49) 109.614 no
H(32) C(41) H(48) 109.476 no
H(32) C(41) H(49) 109.470 no
H(48) C(41) H(49) 109.475 no
C(40) C(42) H(31) 109.572 no
C(40) C(42) H(50) 109.565 no
C(40) C(42) H(51) 109.278 no
H(31) C(42) H(50) 109.457 no
H(31) C(42) H(51) 109.482 no
H(50) C(42) H(51) 109.474 no
C(44) C(45) H(20) 119.407 no
C(46) C(45) H(20) 119.531 no
C(45) C(46) H(21) 119.716 no
C(47) C(46) H(21) 119.657 no
C(46) C(47) H(22) 119.402 no
C(48) C(47) H(22) 119.177 no
C(44) C(49) H(23) 107.542 no
C(50) C(49) H(23) 107.672 no
C(51) C(49) H(23) 107.553 no
C(49) C(50) H(33) 109.696 no
C(49) C(50) H(52) 109.606 no
C(49) C(50) H(53) 109.104 no
H(33) C(50) H(52) 109.478 no
H(33) C(50) H(53) 109.473 no
H(52) C(50) H(53) 109.469 no
C(49) C(51) H(62) 109.336 no
C(49) C(51) H(71) 109.467 no
C(49) C(51) H(72) 109.602 no
H(62) C(51) H(71) 109.477 no
H(62) C(51) H(72) 109.474 no
H(71) C(51) H(72) 109.471 no
C(48) C(52) H(24) 107.892 no
C(53) C(52) H(24) 107.320 no
C(54) C(52) H(24) 107.191 no
C(52) C(53) H(34) 109.695 no
C(52) C(53) H(54) 109.196 no
C(52) C(53) H(55) 109.516 no
H(34) C(53) H(54) 109.480 no
H(34) C(53) H(55) 109.467 no
H(54) C(53) H(55) 109.474 no
C(52) C(54) H(35) 110.049 no
C(52) C(54) H(56) 109.293 no
C(52) C(54) H(57) 109.057 no
H(35) C(54) H(56) 109.478 no
H(35) C(54) H(57) 109.481 no
H(56) C(54) H(57) 109.468 no

loop_
_geom_bond_atom_site_label_1
_geom_bond_atom_site_label_2
_geom_bond_distance
_geom_bond_publ_flag
Fe(1) Cl(1) 2.1843(7) yes
Fe(1) Cl(2) 2.1877(8) yes
Fe(1) Cl(3) 2.1806(7) yes
Fe(1) C(1) 2.091(3) yes
Fe(2) Cl(4) 2.1735(9) yes
Fe(2) Cl(5) 2.1738(11) yes
Fe(2) Cl(6) 2.1819(9) yes
Fe(2) C(28) 2.094(3) yes
N(1) C(1) 1.353(3) yes
N(1) C(2) 1.375(4) yes
N(1) C(4) 1.449(4) yes
N(2) C(1) 1.361(4) yes
N(2) C(3) 1.376(3) yes
N(2) C(16) 1.446(4) yes
N(3) C(28) 1.356(4) yes
N(3) C(29) 1.379(4) yes
N(3) C(31) 1.442(4) yes
N(4) C(28) 1.359(4) yes
N(4) C(30) 1.377(4) yes
N(4) C(43) 1.448(4) yes
C(2) C(3) 1.347(4) yes
C(4) C(5) 1.397(4) yes
C(4) C(9) 1.392(4) yes
C(5) C(6) 1.385(4) yes
C(5) C(10) 1.523(4) yes
C(6) C(7) 1.372(4) yes
C(7) C(8) 1.382(5) yes
C(8) C(9) 1.390(4) yes
C(9) C(13) 1.526(4) yes
C(10) C(11) 1.520(5) yes
C(10) C(12) 1.531(4) yes
C(13) C(14) 1.526(4) yes
C(13) C(15) 1.522(4) yes
C(16) C(17) 1.394(4) yes
C(16) C(21) 1.393(3) yes
C(17) C(18) 1.391(4) yes
C(17) C(22) 1.522(4) yes
C(18) C(19) 1.373(4) yes
C(19) C(20) 1.382(5) yes
C(20) C(21) 1.389(4) yes
C(21) C(25) 1.528(4) yes
C(22) C(23) 1.533(5) yes
C(22) C(24) 1.524(5) yes
C(25) C(26) 1.512(4) yes
C(25) C(27) 1.499(5) yes
C(29) C(30) 1.343(4) yes
C(31) C(32) 1.402(4) yes
C(31) C(36) 1.400(4) yes
C(32) C(33) 1.381(5) yes
C(32) C(37) 1.520(4) yes
C(33) C(34) 1.377(4) yes
C(34) C(35) 1.370(5) yes
C(35) C(36) 1.399(5) yes
C(36) C(40) 1.523(4) yes
C(37) C(38) 1.525(4) yes
C(37) C(39) 1.520(5) yes
C(40) C(41) 1.527(5) yes
C(40) C(42) 1.525(5) yes
C(43) C(44) 1.395(4) yes
C(43) C(48) 1.401(4) yes
C(44) C(45) 1.392(5) yes
C(44) C(49) 1.516(4) yes
C(45) C(46) 1.372(4) yes
C(46) C(47) 1.382(5) yes
C(47) C(48) 1.382(5) yes
C(48) C(52) 1.528(4) yes
C(49) C(50) 1.528(5) yes
C(49) C(51) 1.528(5) yes
C(52) C(53) 1.518(5) yes
C(52) C(54) 1.515(5) yes
C(2) H(1) 0.970 no
C(3) H(2) 0.970 no
C(6) H(3) 0.970 no
C(7) H(4) 0.970 no
C(8) H(5) 0.970 no
C(10) H(6) 0.970 no
C(11) H(60) 0.970 no
C(11) H(63) 0.970 no
C(11) H(64) 0.970 no
C(12) H(61) 0.970 no
C(12) H(65) 0.970 no
C(12) H(66) 0.970 no
C(13) H(7) 0.970 no
C(14) H(25) 0.970 no
C(14) H(36) 0.970 no
C(14) H(37) 0.970 no
C(15) H(26) 0.970 no
C(15) H(38) 0.970 no
C(15) H(39) 0.970 no
C(18) H(8) 0.970 no
C(19) H(9) 0.970 no
C(20) H(10) 0.970 no
C(22) H(11) 0.970 no
C(23) H(28) 0.970 no
C(23) H(40) 0.970 no
C(23) H(41) 0.970 no
C(24) H(27) 0.970 no
C(24) H(42) 0.970 no
C(24) H(43) 0.970 no
C(25) H(12) 0.970 no
C(26) H(58) 0.970 no
C(26) H(67) 0.970 no
C(26) H(68) 0.970 no
C(27) H(59) 0.970 no
C(27) H(69) 0.970 no
C(27) H(70) 0.970 no
C(29) H(13) 0.970 no
C(30) H(14) 0.970 no
C(33) H(15) 0.970 no
C(34) H(16) 0.970 no
C(35) H(17) 0.970 no
C(37) H(18) 0.970 no
C(38) H(29) 0.970 no
C(38) H(44) 0.970 no
C(38) H(45) 0.970 no
C(39) H(30) 0.970 no
C(39) H(46) 0.970 no
C(39) H(47) 0.970 no
C(40) H(19) 0.970 no
C(41) H(32) 0.970 no
C(41) H(48) 0.970 no
C(41) H(49) 0.970 no
C(42) H(31) 0.970 no
C(42) H(50) 0.970 no
C(42) H(51) 0.970 no
C(45) H(20) 0.970 no
C(46) H(21) 0.970 no
C(47) H(22) 0.970 no
C(49) H(23) 0.970 no
C(50) H(33) 0.970 no
C(50) H(52) 0.970 no
C(50) H(53) 0.970 no
C(51) H(62) 0.970 no
C(51) H(71) 0.970 no
C(51) H(72) 0.970 no
C(52) H(24) 0.970 no
C(53) H(34) 0.970 no
C(53) H(54) 0.970 no
C(53) H(55) 0.970 no
C(54) H(35) 0.970 no
C(54) H(56) 0.970 no
C(54) H(57) 0.970 no

loop_
_geom_contact_atom_site_label_1
_geom_contact_atom_site_label_2
_geom_contact_distance
_geom_contact_publ_flag
_geom_contact_site_symmetry_2
Fe(1) C(4) 3.479(3) no .
Fe(1) C(16) 3.519(3) no .
Fe(2) C(31) 3.500(3) no .
Fe(2) C(43) 3.539(3) no .
Cl(1) C(16) 3.472(3) no .
Cl(1) C(21) 3.591(3) no .
Cl(2) C(4) 3.515(3) no .
Cl(2) C(5) 3.478(3) no .
Cl(4) C(43) 3.467(3) no .
Cl(5) C(31) 3.596(3) no .
Cl(5) C(32) 3.479(3) no .
N(1) C(10) 2.889(4) no .
N(1) C(13) 2.881(3) no .
N(1) C(15) 3.540(3) no .
N(1) C(16) 3.546(3) no .
N(2) C(4) 3.553(4) no .
N(2) C(22) 2.899(4) no .
N(2) C(23) 3.553(4) no .
N(2) C(25) 2.877(3) no .
N(3) C(37) 2.886(4) no .
N(3) C(39) 3.557(4) no .
N(3) C(40) 2.890(3) no .
N(3) C(43) 3.557(4) no .
N(4) C(31) 3.552(4) no .
N(4) C(49) 2.891(4) no .
N(4) C(52) 2.887(3) no .
C(1) C(5) 3.300(4) no .
C(1) C(9) 3.338(4) no .
C(1) C(10) 3.465(4) no .
C(1) C(13) 3.542(4) no .
C(1) C(17) 3.321(4) no .
C(1) C(21) 3.313(4) no .
C(1) C(22) 3.545(4) no .
C(1) C(25) 3.499(4) no .
C(2) C(5) 3.324(4) no .
C(2) C(9) 3.342(4) no .
C(2) C(10) 3.494(4) no .
C(2) C(13) 3.505(4) no .
C(2) C(16) 3.580(4) no .
C(3) C(4) 3.583(4) no .
C(3) C(17) 3.401(4) no .
C(3) C(21) 3.256(4) no .
C(3) C(25) 3.368(3) no .
C(4) C(7) 2.732(4) no .
C(4) C(11) 3.423(4) no .
C(4) C(15) 3.358(4) no .
C(5) C(8) 2.797(4) no .
C(6) C(9) 2.787(4) no .
C(6) C(11) 3.267(5) no .
C(6) C(12) 2.995(4) no .
C(8) C(14) 2.968(5) no .
C(8) C(15) 3.313(5) no .
C(16) C(19) 2.726(4) no .
C(16) C(23) 3.340(4) no .
C(16) C(26) 3.530(4) no .
C(17) C(20) 2.804(4) no .
C(18) C(21) 2.789(4) no .
C(18) C(23) 3.324(4) no .
C(18) C(24) 2.969(4) no .
C(20) C(26) 3.143(5) no .
C(20) C(27) 3.074(5) no .
C(28) C(32) 3.290(4) no .
C(28) C(36) 3.391(4) no .
C(28) C(37) 3.425(4) no .
C(28) C(44) 3.328(4) no .
C(28) C(48) 3.353(4) no .
C(28) C(49) 3.508(4) no .
C(28) C(52) 3.531(4) no .
C(29) C(32) 3.338(4) no .
C(29) C(36) 3.301(4) no .
C(29) C(37) 3.522(4) no .
C(29) C(40) 3.463(4) no .
C(29) C(43) 3.578(4) no .
C(30) C(31) 3.571(4) no .
C(30) C(44) 3.380(4) no .
C(30) C(48) 3.260(4) no .
C(30) C(49) 3.593(4) no .
C(30) C(52) 3.399(4) no .
C(31) C(34) 2.730(5) no .
C(31) C(39) 3.373(4) no .
C(31) C(41) 3.412(4) no .
C(32) C(35) 2.805(4) no .
C(33) C(36) 2.792(4) no .
C(33) C(38) 2.981(4) no .
C(33) C(39) 3.284(4) no .
C(35) C(41) 3.264(5) no .
C(35) C(42) 2.984(5) no .
C(43) C(46) 2.726(4) no .
C(43) C(51) 3.386(4) no .
C(43) C(53) 3.430(4) no .
C(44) C(47) 2.794(4) no .
C(45) C(48) 2.801(5) no .
C(45) C(50) 2.977(4) no .
C(45) C(51) 3.286(5) no .
C(47) C(53) 3.257(5) no .
C(47) C(54) 2.998(5) no .
Cl(6) C(30) 3.502(3) no 2_656
C(23) C(53) 3.539(5) no .
C(30) Cl(6) 3.502(3) no 2_646
C(53) C(23) 3.539(5) no .
Fe(1) H(7) 3.5861 no .
Fe(1) H(11) 3.5232 no .
Fe(1) H(67) 3.5709 no .
Fe(2) H(23) 3.4666 no .
Fe(2) H(34) 3.3230 no .
Cl(1) H(67) 2.9570 no .
Cl(2) H(65) 3.0078 no .
Cl(3) H(7) 3.1716 no .
Cl(3) H(11) 3.1451 no .
Cl(3) H(27) 3.5360 no .
Cl(3) H(37) 3.0595 no .
Cl(3) H(43) 3.2614 no .
Cl(4) H(34) 3.1007 no .
Cl(5) H(45) 2.9465 no .
Cl(6) H(19) 3.2522 no .
Cl(6) H(23) 3.1838 no .
Cl(6) H(51) 2.8869 no .
Cl(6) H(53) 3.0844 no .
N(1) H(2) 3.1281 no .
N(1) H(6) 2.4408 no .
N(1) H(7) 2.4597 no .
N(1) H(12) 3.3587 no .
N(1) H(38) 3.1273 no .
N(1) H(64) 3.2674 no .
N(2) H(1) 3.1301 no .
N(2) H(6) 3.3942 no .
N(2) H(7) 3.5492 no .
N(2) H(11) 2.4854 no .
N(2) H(12) 2.3797 no .
N(2) H(41) 3.1374 no .
N(2) H(67) 3.5610 no .
N(3) H(14) 3.1286 no .
N(3) H(18) 2.4636 no .
N(3) H(19) 2.4467 no .
N(3) H(23) 3.5498 no .
N(3) H(24) 3.5012 no .
N(3) H(30) 3.1435 no .
N(3) H(48) 3.2346 no .
N(4) H(13) 3.1303 no .
N(4) H(18) 3.3848 no .
N(4) H(19) 3.5860 no .
N(4) H(23) 2.4491 no .
N(4) H(24) 2.4405 no .
N(4) H(34) 3.2798 no .
N(4) H(62) 3.2090 no .
C(1) H(1) 3.1821 no .
C(1) H(2) 3.1857 no .
C(1) H(6) 2.7486 no .
C(1) H(7) 2.8425 no .
C(1) H(11) 2.8560 no .
C(1) H(12) 2.9033 no .
C(1) H(67) 3.4321 no .
C(2) H(6) 3.0225 no .
C(2) H(7) 3.0896 no .
C(2) H(12) 3.2591 no .
C(2) H(38) 2.8651 no .
C(2) H(64) 3.0341 no .
C(3) H(6) 3.5539 no .
C(3) H(11) 3.1917 no .
C(3) H(12) 2.6625 no .
C(3) H(41) 3.0071 no .
C(4) H(1) 2.7985 no .
C(4) H(3) 3.2477 no .
C(4) H(5) 3.2555 no .
C(4) H(6) 2.6006 no .
C(4) H(7) 2.6054 no .
C(4) H(26) 3.5908 no .
C(4) H(38) 3.2205 no .
C(4) H(64) 3.2252 no .
C(5) H(1) 3.5082 no .
C(5) H(4) 3.2790 no .
C(5) H(60) 2.7088 no .
C(5) H(61) 2.8049 no .
C(5) H(63) 3.3373 no .
C(5) H(64) 2.6691 no .
C(5) H(65) 2.6721 no .
C(5) H(66) 3.3677 no .
C(6) H(5) 3.2592 no .
C(6) H(6) 3.2804 no .
C(6) H(60) 3.0488 no .
C(6) H(61) 2.8280 no .
C(6) H(64) 3.5606 no .
C(6) H(65) 3.0446 no .
C(8) H(3) 3.2588 no .
C(8) H(7) 3.2766 no .
C(8) H(25) 2.8003 no .
C(8) H(26) 3.0322 no .
C(8) H(37) 3.0031 no .
C(9) H(1) 3.5057 no .
C(9) H(4) 3.2853 no .
C(9) H(25) 2.7928 no .
C(9) H(26) 2.6169 no .
C(9) H(36) 3.3647 no .
C(9) H(37) 2.6797 no .
C(9) H(38) 2.7644 no .
C(9) H(39) 3.3341 no .
C(10) H(3) 2.6850 no .
C(11) H(3) 3.2570 no .
C(11) H(61) 2.6575 no .
C(11) H(65) 3.3328 no .
C(11) H(66) 2.7280 no .
C(12) H(3) 2.7217 no .
C(12) H(60) 2.7058 no .
C(12) H(63) 2.6652 no .
C(12) H(64) 3.3394 no .
C(13) H(5) 2.7037 no .
C(14) H(5) 2.6730 no .
C(14) H(26) 2.8100 no .
C(14) H(38) 3.3231 no .
C(14) H(39) 2.5831 no .
C(15) H(1) 3.4470 no .
C(15) H(5) 3.3548 no .
C(15) H(25) 2.6569 no .
C(15) H(36) 2.7208 no .
C(15) H(37) 3.3380 no .
C(16) H(2) 2.8015 no .
C(16) H(8) 3.2480 no .
C(16) H(10) 3.2548 no .
C(16) H(11) 2.6201 no .
C(16) H(12) 2.5819 no .
C(16) H(41) 3.0958 no .
C(16) H(67) 3.3998 no .
C(16) H(70) 3.5507 no .
C(17) H(2) 3.5896 no .
C(17) H(9) 3.2843 no .
C(17) H(27) 3.3501 no .
C(17) H(28) 2.7280 no .
C(17) H(40) 3.3331 no .
C(17) H(41) 2.6504 no .
C(17) H(42) 2.8639 no .
C(17) H(43) 2.6259 no .
C(18) H(10) 3.2650 no .
C(18) H(11) 3.2756 no .
C(18) H(28) 3.1420 no .
C(18) H(42) 2.9176 no .
C(18) H(43) 2.8829 no .
C(20) H(8) 3.2626 no .
C(20) H(12) 3.2973 no .
C(20) H(67) 3.4186 no .
C(20) H(68) 2.8631 no .
C(20) H(69) 2.8898 no .
C(20) H(70) 3.1904 no .
C(21) H(2) 3.4250 no .
C(21) H(9) 3.2796 no .
C(21) H(58) 3.3450 no .
C(21) H(59) 3.3449 no .
C(21) H(67) 2.6846 no .
C(21) H(68) 2.6853 no .
C(21) H(69) 2.7826 no .
C(21) H(70) 2.6390 no .
C(22) H(8) 2.7037 no .
C(23) H(2) 3.5907 no .
C(23) H(8) 3.3883 no .
C(23) H(27) 2.7997 no .
C(23) H(42) 2.5955 no .
C(23) H(43) 3.3353 no .
C(24) H(8) 2.6580 no .
C(24) H(28) 2.6890 no .
C(24) H(40) 2.6929 no .
C(24) H(41) 3.3480 no .
C(25) H(2) 3.5808 no .
C(25) H(6) 3.4748 no .
C(25) H(10) 2.6869 no .
C(26) H(6) 3.4383 no .
C(26) H(10) 3.0583 no .
C(26) H(59) 2.7138 no .
C(26) H(69) 2.6304 no .
C(26) H(70) 3.3168 no .
C(27) H(10) 2.8900 no .
C(27) H(58) 2.6438 no .
C(27) H(67) 3.3132 no .
C(27) H(68) 2.7102 no .
C(28) H(13) 3.1830 no .
C(28) H(14) 3.1826 no .
C(28) H(18) 2.7018 no .
C(28) H(19) 2.9193 no .
C(28) H(23) 2.7943 no .
C(28) H(24) 3.0475 no .
C(28) H(34) 3.1023 no .
C(29) H(18) 3.1067 no .
C(29) H(19) 3.0070 no .
C(29) H(24) 3.3253 no .
C(29) H(30) 2.8993 no .
C(29) H(48) 2.9471 no .
C(30) H(23) 3.1451 no .
C(30) H(24) 2.6788 no .
C(30) H(62) 3.0661 no .
C(31) H(13) 2.7824 no .
C(31) H(15) 3.2511 no .
C(31) H(17) 3.2679 no .
C(31) H(18) 2.6086 no .
C(31) H(19) 2.5983 no .
C(31) H(30) 3.2020 no .
C(31) H(48) 3.2149 no .
C(32) H(13) 3.5295 no .
C(32) H(16) 3.2755 no .
C(32) H(29) 3.3588 no .
C(32) H(30) 2.7201 no .
C(32) H(44) 2.8220 no .
C(32) H(45) 2.6683 no .
C(32) H(46) 2.6470 no .
C(32) H(47) 3.3299 no .
C(33) H(17) 3.2649 no .
C(33) H(18) 3.2717 no .
C(33) H(44) 2.8506 no .
C(33) H(45) 2.9958 no .
C(33) H(46) 3.0245 no .
C(35) H(15) 3.2610 no .
C(35) H(19) 3.2925 no .
C(35) H(31) 2.7381 no .
C(35) H(32) 3.0242 no .
C(35) H(48) 3.5752 no .
C(35) H(51) 3.1181 no .
C(36) H(13) 3.4341 no .
C(36) H(16) 3.2771 no .
C(36) H(31) 2.7396 no .
C(36) H(32) 2.6901 no .
C(36) H(48) 2.6756 no .
C(36) H(49) 3.3371 no .
C(36) H(50) 3.3581 no .
C(36) H(51) 2.7009 no .
C(37) H(15) 2.6849 no .
C(37) H(34) 3.5935 no .
C(38) H(15) 2.6811 no .
C(38) H(30) 3.3248 no .
C(38) H(46) 2.7611 no .
C(38) H(47) 2.6004 no .
C(39) H(13) 3.5714 no .
C(39) H(15) 3.3150 no .
C(39) H(29) 2.7291 no .
C(39) H(44) 2.6290 no .
C(39) H(45) 3.3290 no .
C(40) H(17) 2.7033 no .
C(41) H(13) 3.4327 no .
C(41) H(17) 3.2661 no .
C(41) H(31) 2.7113 no .
C(41) H(50) 2.6950 no .
C(41) H(51) 3.3464 no .
C(42) H(17) 2.7196 no .
C(42) H(32) 2.7316 no .
C(42) H(48) 3.3455 no .
C(42) H(49) 2.6761 no .
C(43) H(14) 2.7880 no .
C(43) H(20) 3.2547 no .
C(43) H(22) 3.2486 no .
C(43) H(23) 2.5939 no .
C(43) H(24) 2.6144 no .
C(43) H(34) 3.2631 no .
C(43) H(62) 3.1917 no .
C(44) H(14) 3.5592 no .
C(44) H(21) 3.2790 no .
C(44) H(33) 3.3604 no .
C(44) H(52) 2.7527 no .
C(44) H(53) 2.7011 no .
C(44) H(62) 2.6886 no .
C(44) H(71) 2.6817 no .
C(44) H(72) 3.3350 no .
C(45) H(22) 3.2620 no .
C(45) H(23) 3.2774 no .
C(45) H(52) 2.7500 no .
C(45) H(53) 3.0904 no .
C(45) H(71) 3.0489 no .
C(47) H(20) 3.2644 no .
C(47) H(24) 3.2854 no .
C(47) H(35) 3.1472 no .
C(47) H(54) 2.9987 no .
C(47) H(57) 2.7542 no .
C(48) H(14) 3.4092 no .
C(48) H(21) 3.2796 no .
C(48) H(34) 2.7167 no .
C(48) H(35) 2.7128 no .
C(48) H(54) 2.6786 no .
C(48) H(55) 3.3454 no .
C(48) H(56) 3.3584 no .
C(48) H(57) 2.7387 no .
C(49) H(20) 2.6967 no .
C(50) H(20) 2.6949 no .
C(50) H(62) 3.3465 no .
C(50) H(71) 2.7479 no .
C(50) H(72) 2.6608 no .
C(51) H(20) 3.3129 no .
C(51) H(33) 2.6987 no .
C(51) H(52) 2.7123 no .
C(51) H(53) 3.3467 no .
C(52) H(18) 3.5377 no .
C(52) H(22) 2.6874 no .
C(53) H(18) 3.2294 no .
C(53) H(22) 3.2487 no .
C(53) H(35) 3.3330 no .
C(53) H(56) 2.6601 no .
C(53) H(57) 2.6893 no .
C(54) H(22) 2.7337 no .
C(54) H(34) 3.3265 no .
C(54) H(54) 2.7361 no .
C(54) H(55) 2.6246 no .
H(1) H(2) 2.5040 no .
H(1) H(6) 3.4744 no .
H(1) H(7) 3.5034 no .
H(1) H(38) 2.6002 no .
H(1) H(64) 2.7760 no .
H(2) H(12) 2.9953 no .
H(2) H(41) 2.7253 no .
H(2) H(70) 3.4828 no .
H(3) H(4) 2.3271 no .
H(3) H(6) 3.5672 no .
H(3) H(60) 2.8343 no .
H(3) H(61) 2.2613 no .
H(3) H(65) 2.8742 no .
H(4) H(5) 2.3445 no .
H(5) H(7) 3.5646 no .
H(5) H(25) 2.2203 no .
H(5) H(26) 2.9472 no .
H(5) H(37) 2.7779 no .
H(6) H(12) 2.6929 no .
H(6) H(58) 3.2778 no .
H(6) H(60) 2.8177 no .
H(6) H(61) 2.8257 no .
H(6) H(63) 2.3239 no .
H(6) H(64) 2.3259 no .
H(6) H(65) 2.3735 no .
H(6) H(66) 2.2999 no .
H(6) H(67) 3.0944 no .
H(7) H(11) 3.1489 no .
H(7) H(25) 2.8202 no .
H(7) H(26) 2.8164 no .
H(7) H(36) 2.2976 no .
H(7) H(37) 2.3698 no .
H(7) H(38) 2.2626 no .
H(7) H(39) 2.4073 no .
H(8) H(9) 2.3285 no .
H(8) H(11) 3.5576 no .
H(8) H(28) 3.0220 no .
H(8) H(42) 2.3405 no .
H(8) H(43) 2.6009 no .
H(9) H(10) 2.3428 no .
H(10) H(12) 3.5961 no .
H(10) H(67) 3.5292 no .
H(10) H(68) 2.5402 no .
H(10) H(69) 2.4128 no .
H(10) H(70) 3.1521 no .
H(11) H(27) 2.2512 no .
H(11) H(28) 2.8283 no .
H(11) H(40) 2.3208 no .
H(11) H(41) 2.3628 no .
H(11) H(42) 2.8097 no .
H(11) H(43) 2.4268 no .
H(12) H(58) 2.3348 no .
H(12) H(59) 2.2609 no .
H(12) H(67) 2.2983 no .
H(12) H(68) 2.8030 no .
H(12) H(69) 2.7936 no .
H(12) H(70) 2.3517 no .
H(13) H(14) 2.4979 no .
H(13) H(18) 3.5869 no .
H(13) H(19) 3.3788 no .
H(13) H(30) 2.7195 no .
H(13) H(48) 2.5826 no .
H(14) H(23) 3.5802 no .
H(14) H(24) 2.9476 no .
H(14) H(62) 2.8204 no .
H(15) H(16) 2.3334 no .
H(15) H(18) 3.5538 no .
H(15) H(44) 2.2673 no .
H(15) H(45) 2.7618 no .
H(15) H(46) 2.9022 no .
H(16) H(17) 2.3303 no .
H(17) H(19) 3.5857 no .
H(17) H(31) 2.1811 no .
H(17) H(32) 2.8310 no .
H(17) H(51) 2.9649 no .
H(18) H(24) 2.8946 no .
H(18) H(29) 2.2742 no .
H(18) H(30) 2.2841 no .
H(18) H(34) 2.7198 no .
H(18) H(44) 2.8180 no .
H(18) H(45) 2.3891 no .
H(18) H(46) 2.8164 no .
H(18) H(47) 2.3672 no .
H(18) H(55) 3.1151 no .
H(19) H(23) 3.1595 no .
H(19) H(31) 2.8264 no .
H(19) H(32) 2.8266 no .
H(19) H(48) 2.3232 no .
H(19) H(49) 2.3483 no .
H(19) H(50) 2.3311 no .
H(19) H(51) 2.3373 no .
H(20) H(21) 2.3308 no .
H(20) H(23) 3.5690 no .
H(20) H(33) 3.5941 no .
H(20) H(52) 2.1767 no .
H(20) H(53) 2.9024 no .
H(20) H(71) 2.8982 no .
H(21) H(22) 2.3382 no .
H(22) H(24) 3.5726 no .
H(22) H(35) 2.9920 no .
H(22) H(54) 2.8033 no .
H(22) H(57) 2.1978 no .
H(23) H(33) 2.3281 no .
H(23) H(52) 2.8268 no .
H(23) H(53) 2.3385 no .
H(23) H(62) 2.3119 no .
H(23) H(71) 2.8240 no .
H(23) H(72) 2.3539 no .
H(24) H(34) 2.2998 no .
H(24) H(35) 2.3305 no .
H(24) H(54) 2.8121 no .
H(24) H(55) 2.3470 no .
H(24) H(56) 2.3084 no .
H(24) H(57) 2.8083 no .
H(25) H(26) 2.6252 no .
H(25) H(38) 3.5807 no .
H(25) H(39) 2.7510 no .
H(26) H(36) 3.1815 no .
H(27) H(28) 3.1158 no .
H(27) H(40) 2.6380 no .
H(28) H(42) 2.4154 no .
H(28) H(43) 3.5104 no .
H(29) H(30) 3.5506 no .
H(29) H(34) 3.4490 no .
H(29) H(46) 3.1472 no .
H(29) H(47) 2.4841 no .
H(29) H(55) 3.1516 no .
H(30) H(44) 3.5523 no .
H(31) H(32) 2.5719 no .
H(31) H(49) 2.9570 no .
H(32) H(50) 3.0168 no .
H(33) H(62) 3.5574 no .
H(33) H(71) 3.0429 no .
H(33) H(72) 2.4818 no .
H(34) H(56) 3.5156 no .
H(34) H(57) 3.5919 no .
H(35) H(55) 3.5170 no .
H(36) H(38) 3.5197 no .
H(36) H(39) 2.4515 no .
H(37) H(39) 3.5046 no .
H(40) H(42) 2.8218 no .
H(41) H(42) 3.5031 no .
H(44) H(46) 2.5486 no .
H(44) H(47) 2.7592 no .
H(45) H(46) 3.5950 no .
H(45) H(47) 3.5219 no .
H(48) H(50) 3.5624 no .
H(49) H(50) 2.4946 no .
H(49) H(51) 3.5597 no .
H(52) H(71) 2.5901 no .
H(52) H(72) 2.9328 no .
H(53) H(72) 3.5484 no .
H(54) H(56) 3.0184 no .
H(54) H(57) 2.5754 no .
H(55) H(56) 2.4244 no .
H(55) H(57) 2.8945 no .
H(58) H(59) 2.5159 no .
H(58) H(66) 3.2047 no .
H(58) H(69) 2.8423 no .
H(58) H(70) 3.5526 no .
H(59) H(67) 3.5619 no .
H(59) H(68) 3.0731 no .
H(60) H(61) 2.5004 no .
H(60) H(65) 3.5619 no .
H(60) H(66) 3.0517 no .
H(61) H(63) 2.8886 no .
H(61) H(64) 3.5586 no .
H(63) H(65) 3.5652 no .
H(63) H(66) 2.5327 no .
H(64) H(66) 3.5925 no .
H(66) H(67) 3.5702 no .
H(67) H(69) 3.5357 no .
H(68) H(69) 2.4978 no .
H(68) H(70) 3.5586 no .
Fe(1) H(1) 3.5517 no 2_556
Fe(1) H(2) 3.4625 no 2_556
Fe(2) H(13) 3.5698 no 2_656
Fe(2) H(14) 3.4526 no 2_656
Cl(1) H(1) 2.7278 no 2_556
Cl(1) H(4) 2.8015 no 4_574
Cl(1) H(44) 3.2932 no 2_556
Cl(1) H(47) 3.5289 no 2_556
Cl(2) H(2) 2.8300 no 2_556
Cl(2) H(9) 2.9980 no 4_575
Cl(2) H(29) 3.1864 no 2_556
Cl(2) H(47) 3.1838 no 2_556
Cl(2) H(55) 3.3206 no 2_556
Cl(3) H(1) 3.5982 no 2_556
Cl(3) H(2) 3.4676 no 2_556
Cl(3) H(59) 3.3669 no 2_556
Cl(3) H(63) 3.5008 no 2_556
Cl(3) H(64) 3.2306 no 2_556
Cl(3) H(70) 3.5158 no 2_556
Cl(4) H(13) 3.0609 no 2_656
Cl(4) H(20) 3.2355 no 3_676
Cl(4) H(21) 3.2333 no 3_676
Cl(4) H(48) 3.0112 no 2_656
Cl(5) H(14) 3.0804 no 2_656
Cl(5) H(40) 3.2887 no .
Cl(5) H(62) 3.0731 no 2_656
Cl(6) H(13) 3.2052 no 2_656
Cl(6) H(14) 2.9212 no 2_656
Cl(6) H(61) 3.4593 no 1_655
Cl(6) H(66) 3.0213 no 1_655
C(3) H(29) 3.4774 no .
C(6) H(26) 3.0561 no 3_577
C(6) H(56) 3.2872 no 2_556
C(8) H(8) 3.3127 no 4_575
C(8) H(60) 3.3277 no 3_577
C(8) H(64) 3.5345 no 3_577
C(11) H(5) 3.2593 no 3_577
C(11) H(43) 3.0435 no 2_546
C(11) H(50) 3.4328 no 1_455
C(12) H(47) 3.4081 no 2_556
C(12) H(56) 3.2503 no 2_556
C(14) H(8) 3.3156 no 4_575
C(14) H(31) 3.5391 no 3_677
C(14) H(49) 3.5438 no 3_677
C(14) H(50) 3.5385 no 3_677
C(15) H(3) 3.2229 no 3_577
C(15) H(31) 3.1513 no 3_677
C(15) H(44) 3.2335 no .
C(15) H(45) 3.4615 no .
C(15) H(50) 3.3619 no 3_677
C(18) H(5) 3.3074 no 4_574
C(18) H(69) 3.4914 no 3_576
C(18) H(70) 2.9216 no 3_576
C(19) H(70) 3.0596 no 3_576
C(20) H(54) 3.5464 no 3_576
C(23) H(34) 3.2322 no .
C(23) H(54) 3.4039 no .
C(23) H(55) 3.3970 no .
C(24) H(5) 3.5405 no 4_574
C(24) H(25) 3.5390 no 4_574
C(24) H(49) 3.1878 no 2_656
C(24) H(63) 3.5193 no 2_556
C(24) H(64) 3.5720 no 2_556
C(26) H(22) 3.1642 no 3_576
C(26) H(33) 3.4733 no 1_455
C(26) H(46) 3.1481 no 2_556
C(26) H(47) 3.4715 no 2_556
C(26) H(52) 3.5725 no 1_455
C(26) H(57) 3.5133 no 3_576
C(27) H(8) 3.2113 no 3_576
C(27) H(37) 3.2433 no 2_546
C(27) H(52) 3.4704 no 1_455
C(33) H(35) 3.1094 no 4_565
C(34) H(17) 3.4258 no 3_677
C(34) H(35) 3.3713 no 4_565
C(34) H(51) 3.5045 no 3_677
C(35) H(16) 3.4626 no 3_677
C(38) H(38) 3.1350 no .
C(38) H(39) 3.5300 no .
C(39) H(22) 3.3344 no 4_565
C(39) H(58) 3.5823 no 2_546
C(39) H(65) 3.4319 no 2_546
C(39) H(67) 3.0778 no 2_546
C(41) H(20) 3.4570 no 4_565
C(41) H(25) 3.5178 no 3_677
C(41) H(36) 3.5988 no 3_677
C(41) H(42) 3.4244 no 2_646
C(41) H(71) 3.4573 no 4_565
C(42) H(16) 3.4383 no 3_677
C(42) H(25) 3.4280 no 3_677
C(42) H(26) 3.3745 no 3_677
C(42) H(39) 3.1058 no 3_677
C(45) H(32) 3.3686 no 4_564
C(45) H(48) 3.5594 no 4_564
C(46) H(53) 3.5583 no 3_676
C(47) H(46) 3.3203 no 4_564
C(47) H(68) 3.3678 no 3_576
C(50) H(58) 2.9008 no 1_655
C(50) H(59) 3.2463 no 1_655
C(51) H(32) 3.4402 no 4_564
C(51) H(36) 3.3375 no 2_646
C(53) H(10) 3.2134 no 3_576
C(53) H(28) 3.2267 no .
C(53) H(40) 3.5589 no .
C(53) H(41) 3.2590 no .
C(53) H(68) 3.5930 no 3_576
C(54) H(3) 3.4606 no 2_546
C(54) H(15) 3.3363 no 4_564
C(54) H(61) 3.4252 no 2_546
C(54) H(65) 3.5033 no 2_546
C(54) H(68) 3.5623 no 3_576
H(1) Fe(1) 3.5517 no 2_546
H(1) Cl(1) 2.7278 no 2_546
H(1) Cl(3) 3.5982 no 2_546
H(1) H(4) 2.9583 no 3_577
H(1) H(29) 3.5301 no .
H(1) H(44) 3.4170 no .
H(2) Fe(1) 3.4625 no 2_546
H(2) Cl(2) 2.8300 no 2_546
H(2) Cl(3) 3.4676 no 2_546
H(2) H(9) 3.3564 no 3_576
H(2) H(29) 3.0860 no .
H(3) C(15) 3.2229 no 3_577
H(3) C(54) 3.4606 no 2_556
H(3) H(26) 2.4181 no 3_577
H(3) H(35) 3.3786 no 2_556
H(3) H(38) 3.2152 no 3_577
H(3) H(56) 2.7722 no 2_556
H(4) Cl(1) 2.8015 no 4_575
H(4) H(1) 2.9583 no 3_577
H(4) H(26) 3.5737 no 3_577
H(4) H(38) 3.4018 no 3_577
H(4) H(64) 3.3131 no 3_577
H(5) C(11) 3.2593 no 3_577
H(5) C(18) 3.3074 no 4_575
H(5) C(24) 3.5405 no 4_575
H(5) H(8) 2.7554 no 4_575
H(5) H(42) 3.3905 no 4_575
H(5) H(43) 2.8252 no 4_575
H(5) H(60) 2.6841 no 3_577
H(5) H(64) 2.9494 no 3_577
H(8) C(8) 3.3127 no 4_574
H(8) C(14) 3.3156 no 4_574
H(8) C(27) 3.2113 no 3_576
H(8) H(5) 2.7554 no 4_574
H(8) H(25) 3.0017 no 4_574
H(8) H(37) 2.7440 no 4_574
H(8) H(69) 3.0941 no 3_576
H(8) H(70) 2.5159 no 3_576
H(9) Cl(2) 2.9980 no 4_574
H(9) H(2) 3.3564 no 3_576
H(9) H(70) 2.7976 no 3_576
H(10) C(53) 3.2134 no 3_576
H(10) H(28) 3.1110 no 3_576
H(10) H(41) 3.3230 no 3_576
H(10) H(54) 2.6277 no 3_576
H(10) H(55) 2.9223 no 3_576
H(10) H(57) 3.4847 no 3_576
H(13) Fe(2) 3.5698 no 2_646
H(13) Cl(4) 3.0609 no 2_646
H(13) Cl(6) 3.2052 no 2_646
H(13) H(21) 2.9832 no 4_565
H(14) Fe(2) 3.4526 no 2_646
H(14) Cl(5) 3.0804 no 2_646
H(14) Cl(6) 2.9212 no 2_646
H(14) H(16) 3.4364 no 4_564
H(15) C(54) 3.3363 no 4_565
H(15) H(31) 3.5322 no 3_677
H(15) H(35) 2.5558 no 4_565
H(15) H(38) 3.4856 no .
H(15) H(39) 3.1567 no .
H(15) H(57) 3.2841 no 4_565
H(16) C(35) 3.4626 no 3_677
H(16) C(42) 3.4383 no 3_677
H(16) H(14) 3.4364 no 4_565
H(16) H(17) 3.2849 no 3_677
H(16) H(31) 3.3142 no 3_677
H(16) H(35) 3.0605 no 4_565
H(16) H(51) 2.7205 no 3_677
H(17) C(34) 3.4258 no 3_677
H(17) H(16) 3.2849 no 3_677
H(17) H(62) 3.5083 no 4_565
H(17) H(71) 3.4042 no 4_565
H(20) Cl(4) 3.2355 no 3_676
H(20) C(41) 3.4570 no 4_564
H(20) H(32) 2.9543 no 4_564
H(20) H(48) 3.0685 no 4_564
H(21) Cl(4) 3.2333 no 3_676
H(21) H(13) 2.9832 no 4_564
H(21) H(30) 3.3002 no 4_564
H(21) H(48) 3.4390 no 4_564
H(21) H(53) 2.8332 no 3_676
H(22) C(26) 3.1642 no 3_576
H(22) C(39) 3.3344 no 4_564
H(22) H(30) 3.2984 no 4_564
H(22) H(46) 2.5432 no 4_564
H(22) H(58) 3.1004 no 3_576
H(22) H(67) 3.4576 no 3_576
H(22) H(68) 2.5011 no 3_576
H(24) H(65) 3.4117 no 2_546
H(25) C(24) 3.5390 no 4_575
H(25) C(41) 3.5178 no 3_677
H(25) C(42) 3.4280 no 3_677
H(25) H(8) 3.0017 no 4_575
H(25) H(31) 3.2143 no 3_677
H(25) H(32) 3.3562 no 3_677
H(25) H(42) 2.8562 no 4_575
H(25) H(43) 3.3453 no 4_575
H(25) H(49) 2.9025 no 3_677
H(25) H(50) 2.8326 no 3_677
H(25) H(60) 3.2882 no 3_577
H(26) C(6) 3.0561 no 3_577
H(26) C(42) 3.3745 no 3_677
H(26) H(3) 2.4181 no 3_577
H(26) H(4) 3.5737 no 3_577
H(26) H(31) 3.0948 no 3_677
H(26) H(50) 2.8790 no 3_677
H(26) H(60) 2.8510 no 3_577
H(26) H(61) 3.4825 no 3_577
H(27) H(49) 3.0972 no 2_656
H(27) H(63) 3.2340 no 2_556
H(27) H(72) 2.9910 no 2_656
H(28) C(53) 3.2267 no .
H(28) H(10) 3.1110 no 3_576
H(28) H(34) 3.0479 no .
H(28) H(54) 2.8464 no .
H(28) H(55) 3.2552 no .
H(28) H(69) 2.7432 no 3_576
H(29) Cl(2) 3.1864 no 2_546
H(29) C(3) 3.4774 no .
H(29) H(1) 3.5301 no .
H(29) H(2) 3.0860 no .
H(29) H(38) 3.4503 no .
H(29) H(40) 3.4580 no .
H(29) H(41) 2.9712 no .
H(30) H(21) 3.3002 no 4_565
H(30) H(22) 3.2984 no 4_565
H(30) H(58) 3.4605 no 2_546
H(30) H(65) 3.2937 no 2_546
H(30) H(66) 3.2322 no 2_546
H(30) H(67) 3.3835 no 2_546
H(31) C(14) 3.5391 no 3_677
H(31) C(15) 3.1513 no 3_677
H(31) H(15) 3.5322 no 3_677
H(31) H(16) 3.3142 no 3_677
H(31) H(25) 3.2143 no 3_677
H(31) H(26) 3.0948 no 3_677
H(31) H(36) 3.1294 no 3_677
H(31) H(39) 2.4065 no 3_677
H(32) C(45) 3.3686 no 4_565
H(32) C(51) 3.4402 no 4_565
H(32) H(20) 2.9543 no 4_565
H(32) H(25) 3.3562 no 3_677
H(32) H(36) 3.0195 no 3_677
H(32) H(71) 2.4932 no 4_565
H(33) C(26) 3.4733 no 1_655
H(33) H(58) 2.5527 no 1_655
H(33) H(59) 2.8585 no 1_655
H(33) H(63) 2.9682 no 1_655
H(33) H(66) 3.0958 no 1_655
H(34) C(23) 3.2322 no .
H(34) H(28) 3.0479 no .
H(34) H(40) 3.0015 no .
H(34) H(41) 3.0993 no .
H(35) C(33) 3.1094 no 4_564
H(35) C(34) 3.3713 no 4_564
H(35) H(3) 3.3786 no 2_546
H(35) H(15) 2.5558 no 4_564
H(35) H(16) 3.0605 no 4_564
H(35) H(61) 3.1220 no 2_546
H(36) C(41) 3.5988 no 3_677
H(36) C(51) 3.3375 no 2_656
H(36) H(31) 3.1294 no 3_677
H(36) H(32) 3.0195 no 3_677
H(36) H(49) 3.3434 no 3_677
H(36) H(50) 3.5169 no 3_677
H(36) H(59) 3.4848 no 2_556
H(36) H(71) 2.7167 no 2_656
H(36) H(72) 3.1199 no 2_656
H(37) C(27) 3.2433 no 2_556
H(37) H(8) 2.7440 no 4_575
H(37) H(59) 2.9221 no 2_556
H(37) H(70) 2.7542 no 2_556
H(38) C(38) 3.1350 no .
H(38) H(3) 3.2152 no 3_577
H(38) H(4) 3.4018 no 3_577
H(38) H(15) 3.4856 no .
H(38) H(29) 3.4503 no .
H(38) H(44) 2.5238 no .
H(38) H(45) 2.9974 no .
H(39) C(38) 3.5300 no .
H(39) C(42) 3.1058 no 3_677
H(39) H(15) 3.1567 no .
H(39) H(31) 2.4065 no 3_677
H(39) H(44) 3.1167 no .
H(39) H(45) 3.0348 no .
H(39) H(50) 3.0248 no 3_677
H(39) H(51) 3.5074 no 3_677
H(40) Cl(5) 3.2887 no .
H(40) C(53) 3.5589 no .
H(40) H(29) 3.4580 no .
H(40) H(34) 3.0015 no .
H(40) H(45) 3.1131 no .
H(40) H(54) 3.5788 no .
H(40) H(55) 3.5519 no .
H(41) C(53) 3.2590 no .
H(41) H(10) 3.3230 no 3_576
H(41) H(29) 2.9712 no .
H(41) H(34) 3.0993 no .
H(41) H(45) 3.3655 no .
H(41) H(54) 3.2763 no .
H(41) H(55) 2.8664 no .
H(42) C(41) 3.4244 no 2_656
H(42) H(5) 3.3905 no 4_574
H(42) H(25) 2.8562 no 4_574
H(42) H(49) 2.4658 no 2_656
H(43) C(11) 3.0435 no 2_556
H(43) H(5) 2.8252 no 4_574
H(43) H(25) 3.3453 no 4_574
H(43) H(60) 2.9750 no 2_556
H(43) H(63) 2.9495 no 2_556
H(43) H(64) 2.6939 no 2_556
H(44) Cl(1) 3.2932 no 2_546
H(44) C(15) 3.2335 no .
H(44) H(1) 3.4170 no .
H(44) H(38) 2.5238 no .
H(44) H(39) 3.1167 no .
H(45) C(15) 3.4615 no .
H(45) H(38) 2.9974 no .
H(45) H(39) 3.0348 no .
H(45) H(40) 3.1131 no .
H(45) H(41) 3.3655 no .
H(46) C(26) 3.1481 no 2_546
H(46) C(47) 3.3203 no 4_565
H(46) H(22) 2.5432 no 4_565
H(46) H(57) 2.9456 no 4_565
H(46) H(58) 3.2220 no 2_546
H(46) H(67) 2.6803 no 2_546
H(46) H(68) 3.0350 no 2_546
H(47) Cl(1) 3.5289 no 2_546
H(47) Cl(2) 3.1838 no 2_546
H(47) C(12) 3.4081 no 2_546
H(47) C(26) 3.4715 no 2_546
H(47) H(58) 3.4811 no 2_546
H(47) H(65) 2.7078 no 2_546
H(47) H(66) 3.2599 no 2_546
H(47) H(67) 2.7224 no 2_546
H(48) Cl(4) 3.0112 no 2_646
H(48) C(45) 3.5594 no 4_565
H(48) H(20) 3.0685 no 4_565
H(48) H(21) 3.4390 no 4_565
H(49) C(14) 3.5438 no 3_677
H(49) C(24) 3.1878 no 2_646
H(49) H(25) 2.9025 no 3_677
H(49) H(27) 3.0972 no 2_646
H(49) H(36) 3.3434 no 3_677
H(49) H(42) 2.4658 no 2_646
H(50) C(11) 3.4328 no 1_655
H(50) C(14) 3.5385 no 3_677
H(50) C(15) 3.3619 no 3_677
H(50) H(25) 2.8326 no 3_677
H(50) H(26) 2.8790 no 3_677
H(50) H(36) 3.5169 no 3_677
H(50) H(39) 3.0248 no 3_677
H(50) H(60) 2.6799 no 1_655
H(50) H(61) 3.1943 no 1_655
H(50) H(63) 3.3573 no 1_655
H(51) C(34) 3.5045 no 3_677
H(51) H(16) 2.7205 no 3_677
H(51) H(39) 3.5074 no 3_677
H(51) H(61) 3.2139 no 1_655
H(52) C(26) 3.5725 no 1_655
H(52) C(27) 3.4704 no 1_655
H(52) H(58) 2.7645 no 1_655
H(52) H(59) 2.7447 no 1_655
H(52) H(69) 3.4363 no 1_655
H(53) C(46) 3.5583 no 3_676
H(53) H(21) 2.8332 no 3_676
H(53) H(58) 2.8985 no 1_655
H(53) H(66) 3.4816 no 1_655
H(54) C(20) 3.5464 no 3_576
H(54) C(23) 3.4039 no .
H(54) H(10) 2.6277 no 3_576
H(54) H(28) 2.8464 no .
H(54) H(40) 3.5788 no .
H(54) H(41) 3.2763 no .
H(54) H(68) 2.7485 no 3_576
H(54) H(69) 3.1007 no 3_576
H(55) Cl(2) 3.3206 no 2_546
H(55) C(23) 3.3970 no .
H(55) H(10) 2.9223 no 3_576
H(55) H(28) 3.2552 no .
H(55) H(40) 3.5519 no .
H(55) H(41) 2.8664 no .
H(56) C(6) 3.2872 no 2_546
H(56) C(12) 3.2503 no 2_546
H(56) H(3) 2.7722 no 2_546
H(56) H(61) 2.8742 no 2_546
H(56) H(65) 2.7415 no 2_546
H(57) C(26) 3.5133 no 3_576
H(57) H(10) 3.4847 no 3_576
H(57) H(15) 3.2841 no 4_564
H(57) H(46) 2.9456 no 4_564
H(57) H(67) 3.5443 no 3_576
H(57) H(68) 2.6763 no 3_576
H(58) C(39) 3.5823 no 2_556
H(58) C(50) 2.9008 no 1_455
H(58) H(22) 3.1004 no 3_576
H(58) H(30) 3.4605 no 2_556
H(58) H(33) 2.5527 no 1_455
H(58) H(46) 3.2220 no 2_556
H(58) H(47) 3.4811 no 2_556
H(58) H(52) 2.7645 no 1_455
H(58) H(53) 2.8985 no 1_455
H(59) Cl(3) 3.3669 no 2_546
H(59) C(50) 3.2463 no 1_455
H(59) H(33) 2.8585 no 1_455
H(59) H(36) 3.4848 no 2_546
H(59) H(37) 2.9221 no 2_546
H(59) H(52) 2.7447 no 1_455
H(60) C(8) 3.3277 no 3_577
H(60) H(5) 2.6841 no 3_577
H(60) H(25) 3.2882 no 3_577
H(60) H(26) 2.8510 no 3_577
H(60) H(43) 2.9750 no 2_546
H(60) H(50) 2.6799 no 1_455
H(61) Cl(6) 3.4593 no 1_455
H(61) C(54) 3.4252 no 2_556
H(61) H(26) 3.4825 no 3_577
H(61) H(35) 3.1220 no 2_556
H(61) H(50) 3.1943 no 1_455
H(61) H(51) 3.2139 no 1_455
H(61) H(56) 2.8742 no 2_556
H(62) Cl(5) 3.0731 no 2_646
H(62) H(17) 3.5083 no 4_564
H(63) Cl(3) 3.5008 no 2_546
H(63) C(24) 3.5193 no 2_546
H(63) H(27) 3.2340 no 2_546
H(63) H(33) 2.9682 no 1_455
H(63) H(43) 2.9495 no 2_546
H(63) H(50) 3.3573 no 1_455
H(64) Cl(3) 3.2306 no 2_546
H(64) C(8) 3.5345 no 3_577
H(64) C(24) 3.5720 no 2_546
H(64) H(4) 3.3131 no 3_577
H(64) H(5) 2.9494 no 3_577
H(64) H(43) 2.6939 no 2_546
H(65) C(39) 3.4319 no 2_556
H(65) C(54) 3.5033 no 2_556
H(65) H(24) 3.4117 no 2_556
H(65) H(30) 3.2937 no 2_556
H(65) H(47) 2.7078 no 2_556
H(65) H(56) 2.7415 no 2_556
H(66) Cl(6) 3.0213 no 1_455
H(66) H(30) 3.2322 no 2_556
H(66) H(33) 3.0958 no 1_455
H(66) H(47) 3.2599 no 2_556
H(66) H(53) 3.4816 no 1_455
H(67) C(39) 3.0778 no 2_556
H(67) H(22) 3.4576 no 3_576
H(67) H(30) 3.3835 no 2_556
H(67) H(46) 2.6803 no 2_556
H(67) H(47) 2.7224 no 2_556
H(67) H(57) 3.5443 no 3_576
H(68) C(47) 3.3678 no 3_576
H(68) C(53) 3.5930 no 3_576
H(68) C(54) 3.5623 no 3_576
H(68) H(22) 2.5011 no 3_576
H(68) H(46) 3.0350 no 2_556
H(68) H(54) 2.7485 no 3_576
H(68) H(57) 2.6763 no 3_576
H(69) C(18) 3.4914 no 3_576
H(69) H(8) 3.0941 no 3_576
H(69) H(28) 2.7432 no 3_576
H(69) H(52) 3.4363 no 1_455
H(69) H(54) 3.1007 no 3_576
H(70) Cl(3) 3.5158 no 2_546
H(70) C(18) 2.9216 no 3_576
H(70) C(19) 3.0596 no 3_576
H(70) H(8) 2.5159 no 3_576
H(70) H(9) 2.7976 no 3_576
H(70) H(37) 2.7542 no 2_546
H(71) C(41) 3.4573 no 4_564
H(71) H(17) 3.4042 no 4_564
H(71) H(32) 2.4932 no 4_564
H(71) H(36) 2.7167 no 2_646
H(72) H(27) 2.9910 no 2_646
H(72) H(36) 3.1199 no 2_646

loop_
_geom_torsion_atom_site_label_1
_geom_torsion_atom_site_label_2
_geom_torsion_atom_site_label_3
_geom_torsion_atom_site_label_4
_geom_torsion
_geom_torsion_publ_flag
Cl(1) Fe(1) C(1) N(1) -156.33(13) no
Cl(1) Fe(1) C(1) N(2) 33.06(17) no
Cl(2) Fe(1) C(1) N(1) -34.70(17) no
Cl(2) Fe(1) C(1) N(2) 154.69(13) no
Cl(3) Fe(1) C(1) N(1) 84.34(16) no
Cl(3) Fe(1) C(1) N(2) -86.28(15) no
Cl(4) Fe(2) C(28) N(3) -163.87(14) no
Cl(4) Fe(2) C(28) N(4) 26.27(19) no
Cl(5) Fe(2) C(28) N(3) -40.21(18) no
Cl(5) Fe(2) C(28) N(4) 149.93(14) no
Cl(6) Fe(2) C(28) N(3) 78.15(18) no
Cl(6) Fe(2) C(28) N(4) -91.71(16) no
C(1) N(1) C(2) C(3) 0.1(3) no
C(2) N(1) C(1) Fe(1) -172.60(15) no
C(2) N(1) C(1) N(2) -0.2(3) no
C(1) N(1) C(4) C(5) 87.3(3) no
C(1) N(1) C(4) C(9) -92.4(3) no
C(4) N(1) C(1) Fe(1) 10.6(3) no
C(4) N(1) C(1) N(2) -177.00(17) no
C(2) N(1) C(4) C(5) -89.1(3) no
C(2) N(1) C(4) C(9) 91.3(3) no
C(4) N(1) C(2) C(3) 176.94(17) no
C(1) N(2) C(3) C(2) -0.1(3) no
C(3) N(2) C(1) Fe(1) 172.49(15) no
C(3) N(2) C(1) N(1) 0.2(2) no
C(1) N(2) C(16) C(17) 88.9(3) no
C(1) N(2) C(16) C(21) -90.5(3) no
C(16) N(2) C(1) Fe(1) -14.3(3) no
C(16) N(2) C(1) N(1) 173.40(16) no
C(3) N(2) C(16) C(17) -98.8(3) no
C(3) N(2) C(16) C(21) 81.8(3) no
C(16) N(2) C(3) C(2) -173.36(16) no
C(28) N(3) C(29) C(30) 0.9(3) no
C(29) N(3) C(28) Fe(2) -172.19(16) no
C(29) N(3) C(28) N(4) -0.4(3) no
C(28) N(3) C(31) C(32) 83.7(3) no
C(28) N(3) C(31) C(36) -97.7(3) no
C(31) N(3) C(28) Fe(2) 11.9(3) no
C(31) N(3) C(28) N(4) -176.37(18) no
C(29) N(3) C(31) C(32) -91.8(3) no
C(29) N(3) C(31) C(36) 86.8(3) no
C(31) N(3) C(29) C(30) 176.93(17) no
C(28) N(4) C(30) C(29) 0.7(3) no
C(30) N(4) C(28) Fe(2) 171.45(16) no
C(30) N(4) C(28) N(3) -0.2(3) no
C(28) N(4) C(43) C(44) 88.1(3) no
C(28) N(4) C(43) C(48) -93.0(3) no
C(43) N(4) C(28) Fe(2) -12.9(3) no
C(43) N(4) C(28) N(3) 175.45(18) no
C(30) N(4) C(43) C(44) -96.8(3) no
C(30) N(4) C(43) C(48) 82.0(3) no
C(43) N(4) C(30) C(29) -175.02(18) no
N(1) C(2) C(3) N(2) 0.0(3) no
N(1) C(4) C(5) C(6) 179.79(18) no
N(1) C(4) C(5) C(10) 0.4(4) no
N(1) C(4) C(9) C(8) 179.98(18) no
N(1) C(4) C(9) C(13) -2.2(4) no
C(5) C(4) C(9) C(8) 0.4(4) no
C(5) C(4) C(9) C(13) 178.2(2) no
C(9) C(4) C(5) C(6) -0.6(4) no
C(9) C(4) C(5) C(10) 180.0(2) no
C(4) C(5) C(6) C(7) 0.2(4) no
C(4) C(5) C(10) C(11) 97.4(3) no
C(4) C(5) C(10) C(12) -138.5(3) no
C(6) C(5) C(10) C(11) -82.0(3) no
C(6) C(5) C(10) C(12) 42.1(4) no
C(10) C(5) C(6) C(7) 179.7(3) no
C(5) C(6) C(7) C(8) 0.3(5) no
C(6) C(7) C(8) C(9) -0.6(5) no
C(7) C(8) C(9) C(4) 0.2(4) no
C(7) C(8) C(9) C(13) -177.6(3) no
C(4) C(9) C(13) C(14) 144.7(3) no
C(4) C(9) C(13) C(15) -91.2(3) no
C(8) C(9) C(13) C(14) -37.5(4) no
C(8) C(9) C(13) C(15) 86.5(3) no
N(2) C(16) C(17) C(18) -177.05(19) no
N(2) C(16) C(17) C(22) 6.0(4) no
N(2) C(16) C(21) C(20) 177.94(19) no
N(2) C(16) C(21) C(25) -0.7(4) no
C(17) C(16) C(21) C(20) -1.4(4) no
C(17) C(16) C(21) C(25) 180.0(3) no
C(21) C(16) C(17) C(18) 2.3(4) no
C(21) C(16) C(17) C(22) -174.7(3) no
C(16) C(17) C(18) C(19) -1.3(4) no
C(16) C(17) C(22) C(23) 88.9(3) no
C(16) C(17) C(22) C(24) -147.2(3) no
C(18) C(17) C(22) C(23) -87.9(3) no
C(18) C(17) C(22) C(24) 36.0(4) no
C(22) C(17) C(18) C(19) 175.6(3) no
C(17) C(18) C(19) C(20) -0.4(5) no
C(18) C(19) C(20) C(21) 1.3(5) no
C(19) C(20) C(21) C(16) -0.5(4) no
C(19) C(20) C(21) C(25) 178.2(3) no
C(16) C(21) C(25) C(26) 110.3(3) no
C(16) C(21) C(25) C(27) -124.4(3) no
C(20) C(21) C(25) C(26) -68.3(3) no
C(20) C(21) C(25) C(27) 57.0(3) no
N(3) C(29) C(30) N(4) -0.9(3) no
N(3) C(31) C(32) C(33) 178.4(2) no
N(3) C(31) C(32) C(37) 1.0(4) no
N(3) C(31) C(36) C(35) -178.0(2) no
N(3) C(31) C(36) C(40) 0.3(4) no
C(32) C(31) C(36) C(35) 0.5(4) no
C(32) C(31) C(36) C(40) 178.8(3) no
C(36) C(31) C(32) C(33) -0.1(4) no
C(36) C(31) C(32) C(37) -177.5(3) no
C(31) C(32) C(33) C(34) -0.6(4) no
C(31) C(32) C(37) C(38) -143.5(3) no
C(31) C(32) C(37) C(39) 92.6(3) no
C(33) C(32) C(37) C(38) 39.3(4) no
C(33) C(32) C(37) C(39) -84.6(3) no
C(37) C(32) C(33) C(34) 176.8(3) no
C(32) C(33) C(34) C(35) 1.0(5) no
C(33) C(34) C(35) C(36) -0.6(5) no
C(34) C(35) C(36) C(31) -0.1(5) no
C(34) C(35) C(36) C(40) -178.4(3) no
C(31) C(36) C(40) C(41) -96.8(3) no
C(31) C(36) C(40) C(42) 139.2(3) no
C(35) C(36) C(40) C(41) 81.4(4) no
C(35) C(36) C(40) C(42) -42.6(4) no
N(4) C(43) C(44) C(45) -179.4(2) no
N(4) C(43) C(44) C(49) 2.4(4) no
N(4) C(43) C(48) C(47) 179.2(2) no
N(4) C(43) C(48) C(52) 2.3(4) no
C(44) C(43) C(48) C(47) -2.0(4) no
C(44) C(43) C(48) C(52) -178.9(3) no
C(48) C(43) C(44) C(45) 1.9(4) no
C(48) C(43) C(44) C(49) -176.4(3) no
C(43) C(44) C(45) C(46) -0.5(4) no
C(43) C(44) C(49) C(50) -141.4(3) no
C(43) C(44) C(49) C(51) 94.2(3) no
C(45) C(44) C(49) C(50) 40.5(4) no
C(45) C(44) C(49) C(51) -84.0(4) no
C(49) C(44) C(45) C(46) 177.7(3) no
C(44) C(45) C(46) C(47) -0.6(5) no
C(45) C(46) C(47) C(48) 0.4(5) no
C(46) C(47) C(48) C(43) 0.8(5) no
C(46) C(47) C(48) C(52) 177.8(3) no
C(43) C(48) C(52) C(53) 96.7(3) no
C(43) C(48) C(52) C(54) -138.7(3) no
C(47) C(48) C(52) C(53) -80.0(3) no
C(47) C(48) C(52) C(54) 44.5(4) no
